data_4341583
loop_
_publ_author_name
'You, Zhiliang'
'Bergunde, Jakob'
'Gerke, Birgit'
'P\"ottgen, Rainer'
'Dehnen, Stefanie'

_publ_section_title
;
 Ferrocenyl-Functionalized Sn/Se and Sn/Te Complexes: Synthesis,
 Reactivity, Optical, and Electronic Properties.
;
_journal_name_full 'Inorganic chemistry'
_journal_page_first 141114120738008
_journal_paper_doi 10.1021/ic502026g
_journal_year 2014
_chemical_formula_moiety 'C128 H108 Cu6 Fe2 P6 S2.75 Se3.25 Sn2, 1.5(C4 H8 O1), 1.5(C O)'
_chemical_formula_sum 'C136 H120 Cu6 Fe2 O4 P6 S2.75 Se3.25 Sn2'
_chemical_formula_weight 3079.24
_chemical_name_systematic
;
 ?
;
_space_group_crystal_system monoclinic
_space_group_IT_number 15
_space_group_name_Hall '-C 2yc'
_space_group_name_H-M_alt 'C 1 2/c 1'
_symmetry_space_group_name_Hall '-C 2yc'
_symmetry_space_group_name_H-M 'C 1 2/c 1'
_atom_sites_solution_hydrogens geom
_atom_sites_solution_primary direct
_atom_sites_solution_secondary difmap
_audit_creation_method SHELXL-2013
_cell_angle_alpha 90
_cell_angle_beta 92.5440(10)
_cell_angle_gamma 90
_cell_formula_units_Z 8
_cell_length_a 42.3467(11)
_cell_length_b 14.5072(4)
_cell_length_c 42.7189(11)
_cell_measurement_reflns_used 9251
_cell_measurement_temperature 100(2)
_cell_measurement_theta_max 25.2966
_cell_measurement_theta_min 2.4338
_cell_volume 26217.7(12)
_computing_cell_refinement 'SAINT V8.34A (Bruker AXS Inc., 2013)'
_computing_data_collection 'Bruker Instrument Service v3.0.31'
_computing_data_reduction 'SAINT V8.34A (Bruker AXS Inc., 2013)'
_computing_structure_refinement 'SHELXL-2013 (Sheldrick, 2013)'
_computing_structure_solution 'Sir 2004'
_diffrn_ambient_temperature 100(2)
_diffrn_detector_area_resol_mean 10.4167
_diffrn_measured_fraction_theta_full 0.996
_diffrn_measured_fraction_theta_max 0.996
_diffrn_measurement_device_type Bruker-AXS
_diffrn_measurement_method /w
_diffrn_radiation_type MoK\a
_diffrn_radiation_wavelength 0.71073
_diffrn_reflns_av_R_equivalents 0.0739
_diffrn_reflns_av_unetI/netI 0.0605
_diffrn_reflns_Laue_measured_fraction_full 0.996
_diffrn_reflns_Laue_measured_fraction_max 0.996
_diffrn_reflns_limit_h_max 50
_diffrn_reflns_limit_h_min -50
_diffrn_reflns_limit_k_max 17
_diffrn_reflns_limit_k_min -17
_diffrn_reflns_limit_l_max 43
_diffrn_reflns_limit_l_min -50
_diffrn_reflns_number 173710
_diffrn_reflns_point_group_measured_fraction_full 0.996
_diffrn_reflns_point_group_measured_fraction_max 0.996
_diffrn_reflns_theta_full 25.000
_diffrn_reflns_theta_max 24.999
_diffrn_reflns_theta_min 2.401
_diffrn_source 'fine-focus sealed tube'
_exptl_absorpt_coefficient_mu 2.611
_exptl_absorpt_correction_T_max 0.685
_exptl_absorpt_correction_T_min 0.650
_exptl_absorpt_correction_type multi-scan
_exptl_absorpt_process_details 'SADABS V2012/1 (Bruker AXS Inc.)'
_exptl_crystal_colour yellow
_exptl_crystal_density_diffrn 1.560
_exptl_crystal_density_method 'not measured'
_exptl_crystal_description block
_exptl_crystal_F_000 12308
_exptl_crystal_size_max 0.161
_exptl_crystal_size_mid 0.161
_exptl_crystal_size_min 0.145
_refine_diff_density_max 1.764
_refine_diff_density_min -1.169
_refine_diff_density_rms 0.143
_refine_ls_extinction_method none
_refine_ls_goodness_of_fit_ref 1.078
_refine_ls_hydrogen_treatment constr
_refine_ls_matrix_type full
_refine_ls_number_parameters 1564
_refine_ls_number_reflns 22998
_refine_ls_number_restraints 413
_refine_ls_restrained_S_all 1.092
_refine_ls_R_factor_all 0.1100
_refine_ls_R_factor_gt 0.0624
_refine_ls_shift/su_max 0.002
_refine_ls_shift/su_mean 0.000
_refine_ls_structure_factor_coef Fsqd
_refine_ls_weighting_details 'w=1/[\s^2^(Fo^2^)+(0.1013P)^2^+104.9439P] where P=(Fo^2^+2Fc^2^)/3'
_refine_ls_weighting_scheme calc
_refine_ls_wR_factor_gt 0.1713
_refine_ls_wR_factor_ref 0.1878
_reflns_Friedel_coverage 0.000
_reflns_number_gt 15174
_reflns_number_total 22998
_reflns_threshold_expression 'I > 2\s(I)'
_cod_data_source_file ic502026g_si_004.cif
_cod_data_source_block 3
_cod_database_code 4341583
_shelx_space_group_comment
;
The symmetry employed for this shelxl refinement is uniquely defined
by the following loop, which should always be used as a source of
symmetry information in preference to the above space-group names.
They are only intended as comments.
;
_shelx_estimated_absorpt_t_min 0.679
_shelx_estimated_absorpt_t_max 0.703
_shelxl_version_number 2013-4

loop_
_space_group_symop_operation_xyz
'x, y, z'
'-x, y, -z+1/2'
'x+1/2, y+1/2, z'
'-x+1/2, y+1/2, -z+1/2'
'-x, -y, -z'
'x, -y, z-1/2'
'-x+1/2, -y+1/2, -z'
'x+1/2, -y+1/2, z-1/2'

loop_
_atom_site_label
_atom_site_type_symbol
_atom_site_fract_x
_atom_site_fract_y
_atom_site_fract_z
_atom_site_U_iso_or_equiv
_atom_site_adp_type
_atom_site_occupancy
_atom_site_site_symmetry_order
_atom_site_calc_flag
_atom_site_refinement_flags_posn
_atom_site_refinement_flags_adp
_atom_site_refinement_flags_occupancy
_atom_site_disorder_assembly
_atom_site_disorder_group
C1 C 0.76034(17) 0.3146(4) 0.11696(16) 0.0295(16) Uani 1 1 d . . . . .
C2 C 0.73954(18) 0.2617(5) 0.13274(18) 0.0357(18) Uani 1 1 d . . . . .
H2 H 0.7235 0.2908 0.1440 0.043 Uiso 1 1 calc R U . . .
C3 C 0.7416(2) 0.1656(5) 0.1326(2) 0.046(2) Uani 1 1 d . . . . .
H3 H 0.7272 0.1300 0.1441 0.055 Uiso 1 1 calc R U . . .
C4 C 0.7642(2) 0.1225(5) 0.11594(18) 0.044(2) Uani 1 1 d . . . . .
H4 H 0.7653 0.0571 0.1154 0.053 Uiso 1 1 calc R U . . .
C5 C 0.7860(2) 0.1754(5) 0.09963(18) 0.043(2) Uani 1 1 d . . . . .
H5 H 0.8021 0.1464 0.0884 0.052 Uiso 1 1 calc R U . . .
C6 C 0.78344(19) 0.2716(5) 0.10029(16) 0.0358(18) Uani 1 1 d . . . . .
H6 H 0.7978 0.3080 0.0891 0.043 Uiso 1 1 calc R U . . .
C7 C 0.78037(19) 0.4844(4) 0.08791(16) 0.0303(17) Uani 1 1 d . . . . .
C8 C 0.7650(2) 0.5171(4) 0.06085(17) 0.0358(19) Uani 1 1 d . . . . .
H8 H 0.7426 0.5139 0.0588 0.043 Uiso 1 1 calc R U . . .
C9 C 0.7817(2) 0.5543(4) 0.03679(18) 0.042(2) Uani 1 1 d . . . . .
H9 H 0.7709 0.5772 0.0184 0.051 Uiso 1 1 calc R U . . .
C10 C 0.8143(2) 0.5576(5) 0.0398(2) 0.048(2) Uani 1 1 d . . . . .
H10 H 0.8261 0.5831 0.0235 0.058 Uiso 1 1 calc R U . . .
C11 C 0.8298(2) 0.5240(5) 0.06643(19) 0.045(2) Uani 1 1 d . . . . .
H11 H 0.8522 0.5251 0.0682 0.053 Uiso 1 1 calc R U . . .
C12 C 0.8129(2) 0.4892(5) 0.09029(18) 0.0396(19) Uani 1 1 d . . . . .
H12 H 0.8238 0.4679 0.1088 0.048 Uiso 1 1 calc R U . . .
C13 C 0.78060(17) 0.4706(4) 0.15402(16) 0.0320(17) Uani 1 1 d D . . . .
C14 C 0.80508(18) 0.4150(4) 0.16592(16) 0.0352(18) Uani 1 1 d D . . . .
H14 H 0.8088 0.3565 0.1568 0.042 Uiso 1 1 calc R U . . .
C15 C 0.82394(19) 0.4451(5) 0.19101(17) 0.0389(19) Uani 1 1 d D . . . .
H15 H 0.8406 0.4070 0.1992 0.047 Uiso 1 1 calc R U . . .
C16 C 0.81887(19) 0.5291(5) 0.20411(18) 0.045(2) Uani 1 1 d D . . . .
H16 H 0.8324 0.5502 0.2210 0.055 Uiso 1 1 calc R U . . .
C17 C 0.79429(19) 0.5835(5) 0.19302(17) 0.043(2) Uani 1 1 d D . . . .
H17 H 0.7905 0.6411 0.2028 0.051 Uiso 1 1 calc R U . . .
C18 C 0.77498(19) 0.5555(4) 0.16790(16) 0.0369(19) Uani 1 1 d D . . . .
H18 H 0.7581 0.5936 0.1602 0.044 Uiso 1 1 calc R U . . .
C19 C 0.6379(2) 0.4515(5) -0.01293(19) 0.041(2) Uani 1 1 d . . . . .
C20 C 0.6104(2) 0.4133(6) -0.0041(2) 0.058(3) Uani 1 1 d . . . . .
H20 H 0.6096 0.3858 0.0160 0.070 Uiso 1 1 calc R U . . .
C21 C 0.5826(2) 0.4135(8) -0.0246(3) 0.079(3) Uani 1 1 d . . . . .
H21 H 0.5636 0.3852 -0.0185 0.094 Uiso 1 1 calc R U . . .
C22 C 0.5842(3) 0.4562(8) -0.0537(3) 0.087(4) Uani 1 1 d . . . . .
H22 H 0.5659 0.4595 -0.0673 0.104 Uiso 1 1 calc R U . . .
C23 C 0.6124(3) 0.4941(8) -0.0629(3) 0.081(4) Uani 1 1 d . . . . .
H23 H 0.6134 0.5222 -0.0829 0.097 Uiso 1 1 calc R U . . .
C24 C 0.6389(2) 0.4912(6) -0.0433(2) 0.057(3) Uani 1 1 d . . . . .
H24 H 0.6582 0.5161 -0.0500 0.069 Uiso 1 1 calc R U . . .
C25 C 0.68925(17) 0.3365(4) 0.01031(17) 0.0315(17) Uani 1 1 d . . . . .
C26 C 0.68388(19) 0.2826(4) -0.01634(17) 0.0365(19) Uani 1 1 d . . . . .
H26 H 0.6705 0.3045 -0.0332 0.044 Uiso 1 1 calc R U . . .
C27 C 0.69817(19) 0.1966(5) -0.01821(17) 0.0378(19) Uani 1 1 d . . . . .
H27 H 0.6947 0.1601 -0.0365 0.045 Uiso 1 1 calc R U . . .
C28 C 0.7169(2) 0.1643(5) 0.00575(19) 0.042(2) Uani 1 1 d . . . . .
H28 H 0.7265 0.1053 0.0042 0.051 Uiso 1 1 calc R U . . .
C29 C 0.72232(18) 0.2173(4) 0.03271(17) 0.0352(18) Uani 1 1 d . . . . .
H29 H 0.7354 0.1944 0.0496 0.042 Uiso 1 1 calc R U . . .
C30 C 0.70850(18) 0.3031(4) 0.03479(16) 0.0320(17) Uani 1 1 d . . . . .
H30 H 0.7122 0.3394 0.0531 0.038 Uiso 1 1 calc R U . . .
C31 C 0.69863(19) 0.5276(5) -0.00407(17) 0.0367(19) Uani 1 1 d . . . . .
C32 C 0.7194(2) 0.4964(5) -0.02585(17) 0.044(2) Uani 1 1 d . . . . .
H32 H 0.7206 0.4322 -0.0301 0.053 Uiso 1 1 calc R U . . .
C33 C 0.7386(2) 0.5568(6) -0.04168(19) 0.058(3) Uani 1 1 d . . . . .
H33 H 0.7528 0.5343 -0.0565 0.069 Uiso 1 1 calc R U . . .
C34 C 0.7366(3) 0.6517(6) -0.0355(2) 0.064(3) Uani 1 1 d . . . . .
H34 H 0.7498 0.6940 -0.0458 0.077 Uiso 1 1 calc R U . . .
C35 C 0.7156(3) 0.6826(5) -0.0145(2) 0.060(3) Uani 1 1 d . . . . .
H35 H 0.7134 0.7470 -0.0111 0.072 Uiso 1 1 calc R U . . .
C36 C 0.6975(2) 0.6216(5) 0.00166(18) 0.046(2) Uani 1 1 d . . . . .
H36 H 0.6840 0.6444 0.0171 0.055 Uiso 1 1 calc R U . . .
C37 C 0.75434(18) 0.7929(4) 0.13962(16) 0.0342(18) Uani 1 1 d D . . . .
C38 C 0.76379(18) 0.7407(5) 0.11467(17) 0.0380(19) Uani 1 1 d D . . . .
H38 H 0.7491 0.6994 0.1048 0.046 Uiso 1 1 calc R U . . .
C39 C 0.7936(2) 0.7464(5) 0.1037(2) 0.051(2) Uani 1 1 d D . . . .
H39 H 0.8000 0.7083 0.0870 0.061 Uiso 1 1 calc R U . . .
C40 C 0.8140(3) 0.8089(7) 0.1175(2) 0.086(4) Uani 1 1 d D . . . .
H40 H 0.8346 0.8155 0.1098 0.103 Uiso 1 1 calc R U . . .
C41 C 0.8055(3) 0.8627(8) 0.1425(3) 0.104(5) Uani 1 1 d D . . . .
H41 H 0.8201 0.9055 0.1519 0.125 Uiso 1 1 calc R U . . .
C42 C 0.7757(2) 0.8534(6) 0.1536(2) 0.072(3) Uani 1 1 d D . . . .
H42 H 0.7698 0.8891 0.1710 0.087 Uiso 1 1 calc R U . . .
C43 C 0.71755(16) 0.8183(4) 0.19377(16) 0.0277(16) Uani 1 1 d . . . . .
C44 C 0.72324(17) 0.7472(5) 0.21554(17) 0.0349(18) Uani 1 1 d . . . . .
H44 H 0.7233 0.6850 0.2086 0.042 Uiso 1 1 calc R U . . .
C45 C 0.72865(19) 0.7666(5) 0.24658(18) 0.042(2) Uani 1 1 d . . . . .
H45 H 0.7330 0.7182 0.2611 0.051 Uiso 1 1 calc R U . . .
C46 C 0.7278(2) 0.8573(6) 0.25691(19) 0.052(2) Uani 1 1 d . . . . .
H46 H 0.7309 0.8708 0.2786 0.062 Uiso 1 1 calc R U . . .
C47 C 0.7223(2) 0.9275(5) 0.23569(18) 0.044(2) Uani 1 1 d . . . . .
H47 H 0.7221 0.9896 0.2428 0.053 Uiso 1 1 calc R U . . .
C48 C 0.71690(18) 0.9086(5) 0.20427(18) 0.0365(18) Uani 1 1 d . . . . .
H48 H 0.7128 0.9574 0.1898 0.044 Uiso 1 1 calc R U . . .
C49 C 0.6946(2) 0.8862(4) 0.13406(17) 0.0367(19) Uani 1 1 d . . . . .
C50 C 0.6656(2) 0.9145(6) 0.1439(2) 0.054(2) Uani 1 1 d . . . . .
H50 H 0.6559 0.8812 0.1600 0.064 Uiso 1 1 calc R U . . .
C51 C 0.6504(3) 0.9904(6) 0.1306(2) 0.067(3) Uani 1 1 d . . . . .
H51 H 0.6310 1.0108 0.1386 0.080 Uiso 1 1 calc R U . . .
C52 C 0.6631(3) 1.0362(6) 0.1063(2) 0.071(3) Uani 1 1 d . . . . .
H52 H 0.6523 1.0869 0.0967 0.086 Uiso 1 1 calc R U . . .
C53 C 0.6918(3) 1.0079(6) 0.0958(2) 0.068(3) Uani 1 1 d . . . . .
H53 H 0.7009 1.0400 0.0790 0.082 Uiso 1 1 calc R U . . .
C54 C 0.7076(2) 0.9329(5) 0.10931(18) 0.048(2) Uani 1 1 d . . . . .
H54 H 0.7273 0.9136 0.1017 0.057 Uiso 1 1 calc R U . . .
C55 C 0.66031(18) 0.6213(5) 0.26170(17) 0.0372(18) Uani 1 1 d . . . . .
C56 C 0.6793(2) 0.5429(6) 0.2575(2) 0.049(2) Uani 1 1 d . . . . .
H56 H 0.6759 0.5053 0.2395 0.059 Uiso 1 1 calc R U . . .
C57 C 0.7031(2) 0.5205(6) 0.27964(19) 0.055(2) Uani 1 1 d . . . . .
H57 H 0.7154 0.4665 0.2770 0.066 Uiso 1 1 calc R U . . .
C58 C 0.7088(2) 0.5753(6) 0.3050(2) 0.056(2) Uani 1 1 d . . . . .
H58 H 0.7256 0.5610 0.3197 0.067 Uiso 1 1 calc R U . . .
C59 C 0.6904(2) 0.6512(6) 0.3094(2) 0.054(2) Uani 1 1 d . . . . .
H59 H 0.6942 0.6883 0.3275 0.065 Uiso 1 1 calc R U . . .
C60 C 0.66632(19) 0.6751(5) 0.28796(19) 0.042(2) Uani 1 1 d . . . . .
H60 H 0.6539 0.7285 0.2913 0.050 Uiso 1 1 calc R U . . .
C61 C 0.61596(18) 0.7575(5) 0.24041(18) 0.0388(19) Uani 1 1 d . . . . .
C62 C 0.6299(2) 0.8295(6) 0.2249(2) 0.059(3) Uani 1 1 d . . . . .
H62 H 0.6455 0.8174 0.2101 0.071 Uiso 1 1 calc R U . . .
C63 C 0.6209(3) 0.9199(7) 0.2310(3) 0.082(4) Uani 1 1 d . . . . .
H63 H 0.6306 0.9692 0.2203 0.099 Uiso 1 1 calc R U . . .
C64 C 0.5991(3) 0.9386(7) 0.2516(3) 0.088(4) Uani 1 1 d . . . . .
H64 H 0.5926 1.0006 0.2545 0.105 Uiso 1 1 calc R U . . .
C65 C 0.5856(2) 0.8678(6) 0.2689(3) 0.075(3) Uani 1 1 d . . . . .
H65 H 0.5711 0.8811 0.2847 0.090 Uiso 1 1 calc R U . . .
C66 C 0.5939(2) 0.7780(5) 0.2623(2) 0.054(2) Uani 1 1 d . . . . .
H66 H 0.5842 0.7290 0.2730 0.064 Uiso 1 1 calc R U . . .
C67 C 0.59642(19) 0.5731(5) 0.24807(19) 0.0389(19) Uani 1 1 d . . . . .
C68 C 0.5692(2) 0.5636(6) 0.2300(2) 0.060(3) Uani 1 1 d . . . . .
H68 H 0.5678 0.5905 0.2097 0.072 Uiso 1 1 calc R U . . .
C69 C 0.5434(3) 0.5156(7) 0.2405(3) 0.087(4) Uani 1 1 d . . . . .
H69 H 0.5247 0.5105 0.2276 0.105 Uiso 1 1 calc R U . . .
C70 C 0.5450(3) 0.4754(6) 0.2696(3) 0.082(4) Uani 1 1 d . . . . .
H70 H 0.5275 0.4415 0.2768 0.098 Uiso 1 1 calc R U . . .
C71 C 0.5725(3) 0.4845(6) 0.2887(3) 0.064(3) Uani 1 1 d . . . . .
H71 H 0.5737 0.4574 0.3089 0.076 Uiso 1 1 calc R U . . .
C72 C 0.5977(2) 0.5325(5) 0.2781(2) 0.050(2) Uani 1 1 d . . . . .
H72 H 0.6163 0.5387 0.2912 0.060 Uiso 1 1 calc R U . . .
C73 C 0.5350(2) 0.3225(6) 0.0710(2) 0.051(2) Uani 1 1 d . . . . .
C74 C 0.5300(3) 0.4038(8) 0.0549(3) 0.085(4) Uani 1 1 d . . . . .
H74 H 0.5472 0.4450 0.0523 0.102 Uiso 1 1 calc R U . . .
C75 C 0.5007(3) 0.4256(9) 0.0425(3) 0.108(5) Uani 1 1 d . . . . .
H75 H 0.4981 0.4815 0.0311 0.130 Uiso 1 1 calc R U . . .
C76 C 0.4755(3) 0.3706(10) 0.0458(3) 0.082(4) Uani 1 1 d . . . . .
H76 H 0.4555 0.3864 0.0364 0.099 Uiso 1 1 calc R U . . .
C77 C 0.4791(3) 0.2911(10) 0.0631(3) 0.084(4) Uani 1 1 d . . . . .
H77 H 0.4615 0.2524 0.0665 0.101 Uiso 1 1 calc R U . . .
C78 C 0.5094(2) 0.2681(7) 0.0758(2) 0.067(3) Uani 1 1 d . . . . .
H78 H 0.5120 0.2135 0.0878 0.080 Uiso 1 1 calc R U . . .
C79 C 0.5702(3) 0.1976(7) 0.1109(3) 0.072(2) Uani 1 1 d . U . . .
C80 C 0.5650(3) 0.2158(8) 0.1413(3) 0.097(3) Uani 1 1 d . U . . .
H80 H 0.5650 0.2778 0.1484 0.116 Uiso 1 1 calc R U . . .
C81 C 0.5596(4) 0.1423(9) 0.1628(3) 0.120(3) Uani 1 1 d . U . . .
H81 H 0.5549 0.1550 0.1839 0.144 Uiso 1 1 calc R U . . .
C82 C 0.5613(4) 0.0549(9) 0.1525(4) 0.119(3) Uani 1 1 d . U . . .
H82 H 0.5608 0.0053 0.1670 0.143 Uiso 1 1 calc R U . . .
C83 C 0.5636(3) 0.0374(8) 0.1219(4) 0.112(3) Uani 1 1 d . U . . .
H83 H 0.5602 -0.0231 0.1140 0.135 Uiso 1 1 calc R U . . .
C84 C 0.5708(3) 0.1067(7) 0.1026(3) 0.091(3) Uani 1 1 d . U . . .
H84 H 0.5766 0.0915 0.0820 0.109 Uiso 1 1 calc R U . . .
C85 C 0.58973(19) 0.2313(5) 0.04985(19) 0.042(2) Uani 1 1 d . . . . .
C86 C 0.5710(2) 0.2065(7) 0.0241(2) 0.069(3) Uani 1 1 d . . . . .
H86 H 0.5491 0.2217 0.0232 0.083 Uiso 1 1 calc R U . . .
C87 C 0.5837(3) 0.1598(8) -0.0006(2) 0.078(3) Uani 1 1 d . . . . .
H87 H 0.5705 0.1426 -0.0182 0.093 Uiso 1 1 calc R U . . .
C88 C 0.6152(2) 0.1380(6) 0.0001(2) 0.058(3) Uani 1 1 d . . . . .
H88 H 0.6239 0.1061 -0.0170 0.070 Uiso 1 1 calc R U . . .
C89 C 0.63388(19) 0.1626(5) 0.0254(2) 0.041(2) Uani 1 1 d . . . . .
H89 H 0.6558 0.1478 0.0261 0.049 Uiso 1 1 calc R U . . .
C90 C 0.62106(18) 0.2096(5) 0.05042(18) 0.0357(18) Uani 1 1 d . . . . .
H90 H 0.6343 0.2266 0.0680 0.043 Uiso 1 1 calc R U . . .
C91 C 0.5187(12) 0.680(2) 0.0986(6) 0.086(5) Uani 0.389(14) 1 d D U P A 1
C92 C 0.5104(7) 0.773(2) 0.0986(5) 0.087(5) Uani 0.389(14) 1 d D U P A 1
H92 H 0.5141 0.8103 0.1168 0.105 Uiso 0.389(14) 1 calc R U P A 1
C93 C 0.4965(7) 0.8110(18) 0.0713(5) 0.088(5) Uani 0.389(14) 1 d D U P A 1
H93 H 0.4861 0.8690 0.0715 0.105 Uiso 0.389(14) 1 calc R U P A 1
C94 C 0.4983(8) 0.7619(19) 0.0446(5) 0.087(5) Uani 0.389(14) 1 d D U P A 1
H94 H 0.4910 0.7897 0.0255 0.104 Uiso 0.389(14) 1 calc R U P A 1
C95 C 0.5099(9) 0.676(2) 0.0437(6) 0.087(5) Uani 0.389(14) 1 d D U P A 1
H95 H 0.5051 0.6333 0.0272 0.104 Uiso 0.389(14) 1 calc R U P A 1
C96 C 0.5301(7) 0.656(2) 0.0698(7) 0.087(5) Uani 0.389(14) 1 d D U P A 1
H96 H 0.5502 0.6278 0.0679 0.105 Uiso 0.389(14) 1 calc R U P A 1
C91B C 0.5158(6) 0.6703(18) 0.0987(4) 0.076(4) Uani 0.611(14) 1 d D U P A 2
C92B C 0.4867(4) 0.7151(14) 0.1023(4) 0.080(4) Uani 0.611(14) 1 d D U P A 2
H92B H 0.4780 0.7178 0.1224 0.096 Uiso 0.611(14) 1 calc R U P A 2
C93B C 0.4706(4) 0.7554(14) 0.0768(3) 0.082(4) Uani 0.611(14) 1 d D U P A 2
H93B H 0.4508 0.7845 0.0794 0.098 Uiso 0.611(14) 1 calc R U P A 2
C94B C 0.4831(4) 0.7531(14) 0.0489(4) 0.082(4) Uani 0.611(14) 1 d D U P A 2
H94B H 0.4735 0.7883 0.0323 0.098 Uiso 0.611(14) 1 calc R U P A 2
C95B C 0.5088(5) 0.7029(15) 0.0433(4) 0.080(4) Uani 0.611(14) 1 d D U P A 2
H95B H 0.5186 0.7046 0.0237 0.096 Uiso 0.611(14) 1 calc R U P A 2
C96B C 0.5202(4) 0.6480(16) 0.0681(4) 0.078(4) Uani 0.611(14) 1 d D U P A 2
H96B H 0.5315 0.5932 0.0636 0.094 Uiso 0.611(14) 1 calc R U P A 2
C97 C 0.5086(2) 0.5096(8) 0.1380(2) 0.075(2) Uani 1 1 d D U . . .
C98 C 0.4792(3) 0.4999(9) 0.1241(3) 0.095(3) Uani 1 1 d D U . . .
H98 H 0.4719 0.5457 0.1096 0.114 Uiso 1 1 calc R U . . .
C99 C 0.4594(3) 0.4263(9) 0.1300(3) 0.102(3) Uani 1 1 d D U . . .
H99 H 0.4387 0.4219 0.1208 0.123 Uiso 1 1 calc R U . . .
C100 C 0.4714(3) 0.3616(9) 0.1497(3) 0.100(3) Uani 1 1 d D U . . .
H100 H 0.4594 0.3077 0.1533 0.120 Uiso 1 1 calc R U . . .
C101 C 0.4997(3) 0.3708(9) 0.1644(3) 0.109(3) Uani 1 1 d D U . . .
H101 H 0.5065 0.3251 0.1791 0.131 Uiso 1 1 calc R U . . .
C102 C 0.5193(3) 0.4442(8) 0.1589(3) 0.099(3) Uani 1 1 d D U . . .
H102 H 0.5396 0.4492 0.1693 0.119 Uiso 1 1 calc R U . . .
C103 C 0.5265(2) 0.6872(6) 0.1646(2) 0.052(2) Uani 1 1 d . . . . .
C104 C 0.5009(2) 0.6753(7) 0.1838(2) 0.059(2) Uani 1 1 d . . . . .
H104 H 0.4871 0.6242 0.1806 0.070 Uiso 1 1 calc R U . . .
C105 C 0.4959(3) 0.7372(8) 0.2072(3) 0.082(3) Uani 1 1 d . . . . .
H105 H 0.4783 0.7298 0.2200 0.099 Uiso 1 1 calc R U . . .
C106 C 0.5169(3) 0.8127(7) 0.2123(3) 0.087(4) Uani 1 1 d . . . . .
H106 H 0.5131 0.8556 0.2285 0.105 Uiso 1 1 calc R U . . .
C107 C 0.5422(3) 0.8242(7) 0.1943(2) 0.072(3) Uani 1 1 d . . . . .
H107 H 0.5565 0.8738 0.1982 0.086 Uiso 1 1 calc R U . . .
C108 C 0.5469(2) 0.7627(6) 0.1702(2) 0.057(2) Uani 1 1 d . . . . .
H108 H 0.5643 0.7716 0.1572 0.069 Uiso 1 1 calc R U . . .
C109 C 0.63181(16) 0.7976(4) 0.06500(16) 0.0286(16) Uani 1 1 d . . . . .
C110 C 0.60418(18) 0.8549(5) 0.06402(18) 0.0366(18) Uani 1 1 d . . . . .
H110 H 0.5849 0.8421 0.0737 0.044 Uiso 1 1 calc R U . . .
C111 C 0.6107(2) 0.9346(5) 0.04591(18) 0.041(2) Uani 1 1 d . . . . .
H111 H 0.5965 0.9840 0.0414 0.050 Uiso 1 1 calc R U . . .
C112 C 0.64229(17) 0.9273(5) 0.03574(17) 0.0334(17) Uani 1 1 d . . . . .
H112 H 0.6530 0.9711 0.0235 0.040 Uiso 1 1 calc R U . . .
C113 C 0.65479(17) 0.8420(4) 0.04740(16) 0.0299(17) Uani 1 1 d . . . . .
H113 H 0.6753 0.8188 0.0439 0.036 Uiso 1 1 calc R U . . .
C114 C 0.6128(3) 0.6941(6) -0.0033(2) 0.063(3) Uani 1 1 d . . . . .
H114 H 0.6222 0.6378 0.0036 0.076 Uiso 1 1 calc R U . . .
C115 C 0.5837(3) 0.7233(7) 0.0037(2) 0.072(3) Uani 1 1 d . . . . .
H115 H 0.5693 0.6916 0.0163 0.087 Uiso 1 1 calc R U . . .
C116 C 0.5784(3) 0.8111(8) -0.0112(3) 0.085(4) Uani 1 1 d . . . . .
H116 H 0.5599 0.8481 -0.0105 0.102 Uiso 1 1 calc R U . . .
C117 C 0.6064(3) 0.8318(6) -0.0273(2) 0.057(3) Uani 1 1 d . . . . .
H117 H 0.6101 0.8856 -0.0393 0.068 Uiso 1 1 calc R U . . .
C118 C 0.6270(3) 0.7593(6) -0.0223(2) 0.059(3) Uani 1 1 d . . . . .
H118 H 0.6475 0.7543 -0.0304 0.071 Uiso 1 1 calc R U . . .
C119 C 0.66948(18) 0.2835(5) 0.18418(17) 0.0345(18) Uani 1 1 d . . . . .
C120 C 0.69285(19) 0.2812(5) 0.20893(18) 0.0401(19) Uani 1 1 d . . . . .
H120 H 0.7052 0.3321 0.2162 0.048 Uiso 1 1 calc R U . . .
C121 C 0.6946(2) 0.1893(5) 0.22104(18) 0.044(2) Uani 1 1 d . . . . .
H121 H 0.7084 0.1684 0.2377 0.053 Uiso 1 1 calc R U . . .
C122 C 0.67233(19) 0.1354(5) 0.20385(19) 0.041(2) Uani 1 1 d . . . . .
H122 H 0.6684 0.0716 0.2068 0.050 Uiso 1 1 calc R U . . .
C123 C 0.65693(19) 0.1931(5) 0.18143(18) 0.0388(19) Uani 1 1 d . . . . .
H123 H 0.6407 0.1743 0.1668 0.047 Uiso 1 1 calc R U . . .
C124 C 0.6206(3) 0.3461(8) 0.2378(3) 0.093(2) Uani 1 1 d . U . . .
H124 H 0.6179 0.4057 0.2289 0.112 Uiso 1 1 calc R U . . .
C125 C 0.6429(3) 0.3268(8) 0.2637(3) 0.094(2) Uani 1 1 d . U . . .
H125 H 0.6572 0.3698 0.2732 0.113 Uiso 1 1 calc R U . . .
C126 C 0.6399(4) 0.2378(8) 0.2720(3) 0.100(2) Uani 1 1 d . U . . .
H126 H 0.6516 0.2063 0.2882 0.120 Uiso 1 1 calc R U . . .
C127 C 0.6157(3) 0.2003(9) 0.2517(3) 0.102(2) Uani 1 1 d . U . . .
H127 H 0.6078 0.1391 0.2527 0.122 Uiso 1 1 calc R U . . .
C128 C 0.6043(3) 0.2730(8) 0.2277(3) 0.101(2) Uani 1 1 d . U . . .
H128 H 0.5895 0.2673 0.2104 0.122 Uiso 1 1 calc R U . . .
P1 P 0.75596(5) 0.44038(11) 0.11912(4) 0.0284(4) Uani 1 1 d . . . . .
P2 P 0.67129(5) 0.45044(11) 0.01523(4) 0.0325(5) Uani 1 1 d . . . . .
P3 P 0.71359(5) 0.78519(11) 0.15239(4) 0.0283(4) Uani 1 1 d . . . . .
P4 P 0.62848(5) 0.63979(14) 0.23247(5) 0.0355(5) Uani 1 1 d . . . . .
P5 P 0.57545(5) 0.29234(14) 0.08400(5) 0.0401(5) Uani 1 1 d . . . . .
P6 P 0.53523(5) 0.61058(16) 0.13214(5) 0.0471(6) Uani 1 1 d . . . . .
Fe1 Fe 0.65039(3) 0.24307(7) 0.22495(3) 0.0484(3) Uani 1 1 d . . . . .
Fe2 Fe 0.61533(3) 0.81781(7) 0.01969(2) 0.0344(3) Uani 1 1 d . . . . .
Cu1 Cu 0.70523(2) 0.48911(6) 0.11686(2) 0.0357(2) Uani 1 1 d . . . . .
Cu2 Cu 0.65912(2) 0.48429(6) 0.06469(2) 0.0368(2) Uani 1 1 d . . . . .
Cu3 Cu 0.68713(2) 0.65381(6) 0.14199(2) 0.0354(2) Uani 1 1 d . . . . .
Cu4 Cu 0.63980(3) 0.60385(8) 0.18282(2) 0.0531(3) Uani 1 1 d . . . . .
Cu5 Cu 0.60594(3) 0.41101(6) 0.10108(2) 0.0443(3) Uani 1 1 d . . . . .
Cu6 Cu 0.58654(2) 0.57422(7) 0.12985(3) 0.0527(3) Uani 1 1 d . . . . .
Se1 Se 0.66802(16) 0.3581(5) 0.10079(13) 0.0243(7) Uani 0.549(3) 1 d . . P B 1
Se2 Se 0.6924(3) 0.5255(8) 0.17755(18) 0.0285(10) Uani 0.549(3) 1 d . . P B 1
Se3 Se 0.62509(5) 0.7105(2) 0.14373(8) 0.0319(6) Uani 0.549(3) 1 d . . P B 1
Se4 Se 0.6018(3) 0.5491(4) 0.0693(2) 0.0307(8) Uani 0.549(3) 1 d . . P B 1
Se5 Se 0.69394(12) 0.6248(4) 0.08391(15) 0.0270(8) Uani 0.549(3) 1 d . . P B 1
Se6 Se 0.60261(6) 0.4467(3) 0.16088(11) 0.0394(7) Uani 0.549(3) 1 d . . P B 1
S1 S 0.6640(6) 0.3628(15) 0.1057(5) 0.0243(7) Uani 0.451(3) 1 d . . P B 2
S2 S 0.6909(10) 0.526(3) 0.1727(7) 0.0285(10) Uani 0.451(3) 1 d . . P B 2
S3 S 0.6154(2) 0.7023(8) 0.1458(3) 0.0319(6) Uani 0.451(3) 1 d . . P B 2
S4 S 0.6026(9) 0.5347(16) 0.0673(8) 0.0307(8) Uani 0.451(3) 1 d . . P B 2
S5 S 0.6879(4) 0.6184(14) 0.0872(5) 0.0270(8) Uani 0.451(3) 1 d . . P B 2
S6 S 0.5937(3) 0.4378(10) 0.1604(4) 0.0394(7) Uani 0.451(3) 1 d . . P B 2
Sn1 Sn 0.65626(2) 0.40036(3) 0.15671(2) 0.03236(15) Uani 1 1 d . . . . .
Sn2 Sn 0.63667(2) 0.67204(3) 0.08995(2) 0.03182(15) Uani 1 1 d . . . . .
O1 O 0.3915(2) 0.3213(8) 0.1284(2) 0.127(3) Uani 1 1 d D U . . .
C129 C 0.4009(3) 0.2560(10) 0.1057(3) 0.128(3) Uani 1 1 d D U . . .
H12A H 0.4242 0.2493 0.1065 0.154 Uiso 1 1 calc R U . . .
H12B H 0.3938 0.2761 0.0844 0.154 Uiso 1 1 calc R U . . .
C132 C 0.3854(4) 0.2755(11) 0.1574(3) 0.130(3) Uani 1 1 d D U . . .
H13A H 0.3654 0.2983 0.1656 0.156 Uiso 1 1 calc DR U . C 1
H13B H 0.4027 0.2886 0.1731 0.156 Uiso 1 1 calc R U . C 1
C130 C 0.3849(5) 0.1628(11) 0.1140(4) 0.166(7) Uani 1 1 d D . . . .
H13C H 0.3978 0.1097 0.1077 0.199 Uiso 1 1 calc R U . D 1
H13D H 0.3635 0.1578 0.1038 0.199 Uiso 1 1 calc DR U . D 1
C131 C 0.3831(10) 0.1681(13) 0.1513(4) 0.166(7) Uani 0.74(5) 1 d D . P E 1
H13E H 0.3629 0.1426 0.1583 0.199 Uiso 0.74(5) 1 calc R U P E 1
H13F H 0.4009 0.1347 0.1619 0.199 Uiso 0.74(5) 1 calc R U P E 1
C133 C 0.3662(9) 0.1855(19) 0.1458(6) 0.166(7) Uani 0.26(5) 1 d D . P E 2
H13G H 0.3435 0.1991 0.1412 0.199 Uiso 0.26(5) 1 calc DR U P E 2
H13H H 0.3682 0.1347 0.1613 0.199 Uiso 0.26(5) 1 calc R U P E 2
OW2 O 0.4616(5) 0.122(3) 0.2530(11) 0.301(19) Uiso 0.5 1 d D . P . .
C153 C 0.4638(12) 0.200(6) 0.2240(16) 0.36(4) Uiso 0.5 1 d D . P . .
OW3 O 0.3944(7) 0.8302(19) 0.1044(7) 0.193(11) Uiso 0.5 1 d D . P F 1
C150 C 0.3774(5) 0.7734(14) 0.0902(5) 0.068(6) Uiso 0.5 1 d . . P F 1
OW6 O 0.4000(7) 0.769(2) 0.1423(7) 0.212(12) Uiso 0.5 1 d . . P G 2
C151 C 0.3760(7) 0.716(2) 0.1168(7) 0.122(10) Uiso 0.5 1 d . . P G 2
OW7 O 0.5285(9) -0.024(3) 0.0327(8) 0.33(2) Uani 0.5 1 d D U P . .
OW8 O 0.4184(6) 0.9870(16) 0.0694(5) 0.183(11) Uani 0.5 1 d D . P . .
C152 C 0.4843(9) 0.0197(19) 0.0281(9) 0.159(12) Uani 0.5 1 d . U P . .
O2 O 0.4737(7) 0.0948(19) 0.1345(7) 0.193(6) Uani 0.5 1 d D U P . .
C135 C 0.4554(10) 0.121(2) 0.1612(9) 0.192(6) Uani 0.5 1 d D U P . .
H13I H 0.4345 0.1479 0.1553 0.230 Uiso 0.5 1 calc R U P . .
H13J H 0.4671 0.1602 0.1767 0.230 Uiso 0.5 1 calc R U P . .
C137 C 0.4695(10) -0.038(2) 0.1500(9) 0.193(6) Uani 0.5 1 d D U P . .
H13K H 0.4557 -0.0915 0.1447 0.232 Uiso 0.5 1 calc R U P . .
H13L H 0.4889 -0.0623 0.1609 0.232 Uiso 0.5 1 calc R U P . .
C136 C 0.4540(10) 0.018(3) 0.1706(9) 0.192(6) Uani 0.5 1 d D U P . .
H13M H 0.4638 0.0105 0.1919 0.231 Uiso 0.5 1 calc R U P . .
H13N H 0.4317 -0.0013 0.1712 0.231 Uiso 0.5 1 calc R U P . .
C134 C 0.4790(10) 0.008(2) 0.1190(8) 0.194(6) Uani 0.5 1 d D U P . .
H13O H 0.5012 -0.0027 0.1137 0.232 Uiso 0.5 1 calc R U P . .
H13P H 0.4642 -0.0043 0.1009 0.232 Uiso 0.5 1 calc R U P . .

loop_
_atom_site_aniso_label
_atom_site_aniso_U_11
_atom_site_aniso_U_22
_atom_site_aniso_U_33
_atom_site_aniso_U_23
_atom_site_aniso_U_13
_atom_site_aniso_U_12
C1 0.050(5) 0.023(3) 0.015(4) 0.003(3) -0.008(3) 0.005(3)
C2 0.049(5) 0.024(4) 0.034(5) 0.004(3) -0.003(4) 0.007(3)
C3 0.064(6) 0.028(4) 0.046(6) 0.010(4) -0.003(4) -0.003(4)
C4 0.076(6) 0.024(4) 0.032(5) -0.003(3) -0.019(4) 0.004(4)
C5 0.076(6) 0.029(4) 0.024(5) -0.009(3) -0.006(4) 0.012(4)
C6 0.063(5) 0.027(4) 0.016(4) -0.001(3) -0.005(4) 0.003(3)
C7 0.059(5) 0.020(3) 0.012(4) -0.007(3) 0.008(3) 0.003(3)
C8 0.065(5) 0.017(3) 0.027(5) -0.006(3) 0.007(4) 0.007(3)
C9 0.090(7) 0.015(3) 0.022(5) -0.002(3) 0.012(4) 0.006(4)
C10 0.090(7) 0.021(4) 0.035(5) -0.005(4) 0.028(5) -0.005(4)
C11 0.070(6) 0.035(4) 0.030(5) -0.004(4) 0.011(4) -0.004(4)
C12 0.068(6) 0.027(4) 0.025(5) -0.005(3) 0.006(4) 0.000(4)
C13 0.054(5) 0.023(3) 0.020(4) 0.003(3) 0.006(3) 0.000(3)
C14 0.064(5) 0.019(3) 0.022(4) -0.003(3) -0.002(4) -0.001(3)
C15 0.058(5) 0.030(4) 0.028(5) 0.002(3) -0.010(4) -0.002(4)
C16 0.068(6) 0.040(5) 0.028(5) 0.002(4) -0.006(4) -0.013(4)
C17 0.074(6) 0.024(4) 0.030(5) -0.008(3) 0.002(4) -0.008(4)
C18 0.062(5) 0.025(4) 0.024(5) -0.006(3) 0.001(4) 0.001(3)
C19 0.058(6) 0.023(4) 0.041(5) -0.009(4) -0.012(4) 0.007(4)
C20 0.082(7) 0.042(5) 0.049(6) -0.008(4) -0.019(5) 0.024(5)
C21 0.060(7) 0.091(8) 0.082(9) -0.016(7) -0.036(6) 0.024(6)
C22 0.117(11) 0.080(8) 0.058(8) -0.015(6) -0.057(8) 0.031(7)
C23 0.118(10) 0.071(7) 0.050(7) -0.006(6) -0.045(7) 0.026(7)
C24 0.090(7) 0.043(5) 0.036(6) -0.009(4) -0.030(5) 0.016(5)
C25 0.052(5) 0.019(3) 0.025(4) -0.004(3) 0.004(4) 0.002(3)
C26 0.071(6) 0.020(3) 0.018(4) -0.002(3) 0.000(4) -0.003(3)
C27 0.072(6) 0.023(4) 0.018(4) -0.006(3) 0.005(4) -0.004(4)
C28 0.068(6) 0.019(4) 0.040(5) -0.009(3) 0.008(4) 0.009(3)
C29 0.057(5) 0.023(4) 0.026(4) -0.001(3) 0.003(4) 0.005(3)
C30 0.061(5) 0.019(3) 0.016(4) -0.006(3) -0.003(4) 0.004(3)
C31 0.067(5) 0.027(4) 0.016(4) 0.006(3) -0.007(4) 0.006(4)
C32 0.085(6) 0.029(4) 0.018(4) 0.003(3) 0.002(4) -0.003(4)
C33 0.106(8) 0.042(5) 0.027(5) 0.001(4) 0.019(5) -0.012(5)
C34 0.123(9) 0.046(5) 0.024(5) 0.010(4) -0.001(6) -0.013(5)
C35 0.131(9) 0.024(4) 0.024(5) 0.011(4) -0.009(5) -0.017(5)
C36 0.083(6) 0.028(4) 0.026(5) -0.004(3) -0.010(4) 0.003(4)
C37 0.058(5) 0.022(3) 0.023(4) -0.001(3) 0.005(4) -0.014(3)
C38 0.061(5) 0.031(4) 0.023(4) -0.003(3) 0.005(4) -0.009(4)
C39 0.067(6) 0.044(5) 0.043(6) -0.009(4) 0.021(5) -0.014(4)
C40 0.081(8) 0.091(8) 0.089(9) -0.030(7) 0.050(7) -0.045(6)
C41 0.097(9) 0.115(10) 0.104(10) -0.076(8) 0.060(8) -0.073(8)
C42 0.091(8) 0.065(6) 0.064(7) -0.044(5) 0.041(6) -0.042(6)
C43 0.037(4) 0.029(4) 0.017(4) -0.003(3) 0.002(3) 0.002(3)
C44 0.049(5) 0.032(4) 0.025(5) -0.006(3) 0.011(4) 0.011(3)
C45 0.053(5) 0.044(5) 0.029(5) -0.002(4) -0.002(4) 0.008(4)
C46 0.067(6) 0.070(6) 0.018(5) -0.009(4) -0.004(4) 0.012(5)
C47 0.070(6) 0.039(4) 0.024(5) -0.019(4) 0.001(4) 0.007(4)
C48 0.052(5) 0.028(4) 0.030(5) -0.004(3) 0.007(4) 0.005(3)
C49 0.074(6) 0.016(3) 0.019(4) -0.006(3) -0.009(4) 0.002(3)
C50 0.084(7) 0.042(5) 0.036(5) 0.002(4) 0.003(5) 0.008(5)
C51 0.105(8) 0.041(5) 0.051(7) -0.009(5) -0.027(6) 0.037(5)
C52 0.134(10) 0.026(5) 0.051(7) -0.006(5) -0.033(7) 0.013(6)
C53 0.140(10) 0.029(5) 0.033(6) 0.017(4) -0.033(6) -0.025(6)
C54 0.090(7) 0.025(4) 0.028(5) 0.003(4) -0.009(4) -0.004(4)
C55 0.048(5) 0.040(4) 0.025(5) 0.008(4) 0.005(4) 0.001(4)
C56 0.063(6) 0.052(5) 0.033(5) 0.003(4) 0.000(4) 0.020(4)
C57 0.087(7) 0.047(5) 0.030(5) 0.003(4) -0.008(5) 0.032(5)
C58 0.087(7) 0.046(5) 0.033(5) 0.011(4) -0.018(5) 0.013(5)
C59 0.085(7) 0.041(5) 0.034(5) 0.002(4) -0.012(5) 0.003(5)
C60 0.060(5) 0.028(4) 0.037(5) 0.001(4) -0.003(4) 0.007(4)
C61 0.046(5) 0.038(4) 0.032(5) 0.008(4) 0.003(4) 0.007(4)
C62 0.051(6) 0.056(6) 0.071(7) 0.014(5) 0.009(5) -0.011(4)
C63 0.092(9) 0.038(6) 0.116(10) 0.014(6) 0.004(8) -0.036(6)
C64 0.074(8) 0.039(6) 0.151(13) -0.007(7) 0.012(8) -0.007(5)
C65 0.069(7) 0.046(6) 0.112(10) -0.011(6) 0.019(6) 0.006(5)
C66 0.059(6) 0.030(4) 0.073(7) 0.007(4) 0.015(5) 0.007(4)
C67 0.049(5) 0.031(4) 0.038(5) -0.007(4) 0.012(4) 0.005(3)
C68 0.056(6) 0.049(5) 0.074(7) 0.016(5) 0.004(5) 0.001(4)
C69 0.063(7) 0.065(7) 0.134(12) 0.039(7) 0.002(7) -0.005(5)
C70 0.067(8) 0.039(5) 0.142(12) 0.020(7) 0.038(8) 0.011(5)
C71 0.086(8) 0.036(5) 0.073(7) 0.012(5) 0.048(6) 0.006(5)
C72 0.068(6) 0.038(4) 0.046(6) -0.004(4) 0.017(5) 0.005(4)
C73 0.045(5) 0.050(5) 0.057(6) -0.008(4) -0.004(4) 0.000(4)
C74 0.065(7) 0.085(8) 0.101(10) 0.026(7) -0.028(7) 0.000(6)
C75 0.083(9) 0.088(9) 0.148(14) 0.013(9) -0.045(9) 0.011(8)
C76 0.068(8) 0.108(10) 0.068(8) -0.050(7) -0.026(6) 0.032(7)
C77 0.056(7) 0.120(11) 0.076(9) -0.037(8) -0.008(6) -0.007(7)
C78 0.055(6) 0.079(7) 0.066(7) -0.019(6) -0.001(5) 0.009(5)
C79 0.089(6) 0.051(4) 0.076(5) 0.008(4) 0.013(5) -0.019(4)
C80 0.149(7) 0.068(4) 0.074(5) 0.014(4) 0.007(6) -0.048(5)
C81 0.173(8) 0.096(5) 0.090(6) 0.033(5) 0.008(6) -0.045(6)
C82 0.163(8) 0.077(5) 0.117(6) 0.052(6) 0.003(7) -0.024(6)
C83 0.144(7) 0.062(4) 0.132(7) 0.035(5) 0.033(7) -0.003(6)
C84 0.115(6) 0.048(4) 0.114(6) 0.017(4) 0.042(6) 0.001(5)
C85 0.050(5) 0.032(4) 0.043(5) -0.012(4) -0.004(4) 0.006(4)
C86 0.057(6) 0.085(7) 0.063(7) -0.041(6) -0.018(5) 0.020(5)
C87 0.077(8) 0.101(8) 0.052(7) -0.042(6) -0.026(6) 0.019(6)
C88 0.077(7) 0.046(5) 0.051(6) -0.010(4) -0.005(5) 0.017(5)
C89 0.049(5) 0.022(4) 0.051(6) 0.002(4) -0.001(4) 0.003(3)
C90 0.051(5) 0.022(3) 0.034(5) -0.001(3) -0.006(4) -0.001(3)
C91 0.094(12) 0.123(10) 0.040(7) 0.014(7) -0.008(7) 0.034(9)
C92 0.096(12) 0.123(10) 0.041(7) 0.014(7) -0.009(7) 0.034(9)
C93 0.097(12) 0.124(10) 0.041(7) 0.015(7) -0.007(7) 0.036(9)
C94 0.095(11) 0.125(10) 0.040(7) 0.016(7) -0.005(7) 0.033(9)
C95 0.095(11) 0.125(10) 0.039(7) 0.014(7) -0.005(7) 0.033(9)
C96 0.096(12) 0.125(10) 0.041(8) 0.014(7) -0.007(7) 0.033(9)
C91B 0.052(6) 0.117(8) 0.061(6) 0.014(6) 0.003(5) 0.042(5)
C92B 0.054(6) 0.121(8) 0.064(6) 0.014(5) 0.004(4) 0.045(5)
C93B 0.054(6) 0.124(8) 0.067(6) 0.012(6) -0.001(4) 0.046(5)
C94B 0.057(6) 0.124(8) 0.063(6) 0.011(6) -0.004(4) 0.045(5)
C95B 0.057(6) 0.122(8) 0.061(6) 0.014(6) 0.001(5) 0.043(6)
C96B 0.053(6) 0.120(8) 0.060(6) 0.014(5) 0.003(5) 0.043(5)
C97 0.075(5) 0.105(6) 0.046(5) -0.013(4) 0.017(4) -0.009(5)
C98 0.096(6) 0.128(6) 0.061(6) -0.015(5) 0.002(5) -0.035(5)
C99 0.113(6) 0.126(7) 0.068(6) -0.028(5) 0.009(5) -0.044(5)
C100 0.110(6) 0.096(6) 0.095(7) -0.037(5) 0.026(6) -0.026(5)
C101 0.102(6) 0.099(6) 0.128(7) 0.005(5) 0.025(5) -0.016(5)
C102 0.085(6) 0.101(6) 0.113(7) 0.020(5) 0.020(5) -0.012(5)
C103 0.054(5) 0.058(6) 0.044(6) 0.003(4) 0.012(4) 0.009(4)
C104 0.062(6) 0.066(6) 0.048(6) -0.010(5) 0.008(5) 0.004(5)
C105 0.090(8) 0.094(9) 0.065(8) -0.020(7) 0.032(6) 0.007(7)
C106 0.116(10) 0.059(7) 0.089(9) -0.017(6) 0.038(8) 0.000(7)
C107 0.089(8) 0.058(6) 0.072(8) -0.004(6) 0.028(6) -0.001(5)
C108 0.073(7) 0.045(5) 0.055(6) 0.010(5) 0.018(5) 0.009(5)
C109 0.039(4) 0.023(3) 0.022(4) -0.004(3) -0.010(3) 0.008(3)
C110 0.050(5) 0.023(4) 0.037(5) 0.002(3) 0.007(4) 0.004(3)
C111 0.066(6) 0.018(3) 0.040(5) 0.002(3) 0.003(4) 0.012(3)
C112 0.047(5) 0.024(4) 0.029(5) -0.007(3) 0.001(4) -0.003(3)
C113 0.041(4) 0.028(4) 0.021(4) -0.005(3) 0.000(3) -0.002(3)
C114 0.110(9) 0.037(5) 0.040(6) -0.012(4) -0.022(6) -0.008(5)
C115 0.097(9) 0.067(7) 0.050(7) 0.018(5) -0.031(6) -0.054(6)
C116 0.086(8) 0.097(9) 0.066(8) -0.013(7) -0.057(7) 0.010(7)
C117 0.089(7) 0.046(5) 0.033(6) 0.006(4) -0.015(5) -0.014(5)
C118 0.104(8) 0.040(5) 0.031(5) -0.008(4) -0.007(5) -0.006(5)
C119 0.055(5) 0.024(4) 0.025(4) 0.003(3) 0.002(4) 0.000(3)
C120 0.063(5) 0.031(4) 0.026(5) 0.002(3) -0.007(4) -0.003(4)
C121 0.071(6) 0.037(4) 0.024(5) 0.015(4) 0.004(4) 0.016(4)
C122 0.055(5) 0.024(4) 0.046(5) 0.006(4) 0.012(4) 0.003(4)
C123 0.055(5) 0.025(4) 0.037(5) 0.000(3) -0.003(4) 0.000(3)
C124 0.140(6) 0.071(4) 0.073(5) 0.003(3) 0.050(4) 0.046(4)
C125 0.147(6) 0.069(4) 0.070(5) 0.010(4) 0.050(4) 0.042(4)
C126 0.152(6) 0.074(4) 0.078(5) 0.017(4) 0.061(4) 0.040(4)
C127 0.144(6) 0.077(4) 0.090(5) 0.008(4) 0.071(4) 0.030(4)
C128 0.138(6) 0.083(4) 0.087(5) 0.000(4) 0.053(4) 0.036(4)
P1 0.0511(12) 0.0188(8) 0.0151(10) -0.0003(7) 0.0007(8) 0.0040(8)
P2 0.0587(13) 0.0164(8) 0.0216(11) -0.0039(7) -0.0075(9) 0.0050(8)
P3 0.0501(12) 0.0181(8) 0.0168(10) -0.0015(7) 0.0027(8) -0.0005(8)
P4 0.0411(12) 0.0433(11) 0.0224(11) 0.0048(9) 0.0063(9) 0.0062(9)
P5 0.0492(13) 0.0340(11) 0.0368(13) -0.0048(9) -0.0008(10) 0.0040(9)
P6 0.0434(13) 0.0606(14) 0.0370(14) -0.0011(11) 0.0001(10) 0.0068(11)
Fe1 0.0758(9) 0.0270(6) 0.0440(8) 0.0104(5) 0.0231(6) 0.0146(6)
Fe2 0.0519(7) 0.0227(5) 0.0279(7) 0.0027(4) -0.0070(5) 0.0002(5)
Cu1 0.0526(6) 0.0247(4) 0.0298(6) 0.0051(4) 0.0017(4) 0.0073(4)
Cu2 0.0628(6) 0.0236(4) 0.0237(5) -0.0023(4) -0.0015(4) 0.0081(4)
Cu3 0.0560(6) 0.0240(4) 0.0259(5) 0.0027(4) -0.0006(4) -0.0088(4)
Cu4 0.0633(7) 0.0752(8) 0.0214(6) 0.0109(5) 0.0079(5) 0.0310(6)
Cu5 0.0751(7) 0.0267(5) 0.0304(6) -0.0007(4) -0.0069(5) 0.0009(5)
Cu6 0.0507(6) 0.0390(6) 0.0679(8) 0.0022(5) -0.0039(6) 0.0097(5)
Se1 0.042(2) 0.0194(9) 0.011(2) -0.0040(12) 0.0000(12) 0.0034(10)
Se2 0.0578(15) 0.0180(5) 0.009(3) -0.001(2) -0.002(2) 0.0016(7)
Se3 0.0457(18) 0.0299(8) 0.0212(8) 0.0041(6) 0.0126(12) 0.0052(12)
Se4 0.0502(9) 0.016(2) 0.0256(16) 0.0018(17) -0.0031(9) 0.0030(19)
Se5 0.042(2) 0.0204(10) 0.0191(16) -0.0012(9) 0.0024(13) 0.0016(13)
Se6 0.039(2) 0.0365(11) 0.0435(8) 0.0151(8) 0.0069(16) 0.0046(14)
S1 0.042(2) 0.0194(9) 0.011(2) -0.0040(12) 0.0000(12) 0.0034(10)
S2 0.0578(15) 0.0180(5) 0.009(3) -0.001(2) -0.002(2) 0.0016(7)
S3 0.0457(18) 0.0299(8) 0.0212(8) 0.0041(6) 0.0126(12) 0.0052(12)
S4 0.0502(9) 0.016(2) 0.0256(16) 0.0018(17) -0.0031(9) 0.0030(19)
S5 0.042(2) 0.0204(10) 0.0191(16) -0.0012(9) 0.0024(13) 0.0016(13)
S6 0.039(2) 0.0365(11) 0.0435(8) 0.0151(8) 0.0069(16) 0.0046(14)
Sn1 0.0559(3) 0.0185(2) 0.0223(3) 0.0007(2) -0.0021(2) 0.0019(2)
Sn2 0.0511(3) 0.0236(3) 0.0206(3) -0.0008(2) -0.0010(2) 0.0086(2)
O1 0.111(5) 0.180(8) 0.095(6) -0.041(5) 0.038(5) -0.034(5)
C129 0.108(6) 0.179(9) 0.101(6) -0.045(5) 0.037(5) -0.034(6)
C132 0.114(6) 0.182(9) 0.096(6) -0.038(5) 0.034(6) -0.036(6)
C130 0.193(17) 0.199(15) 0.110(10) -0.040(10) 0.045(11) -0.061(12)
C131 0.193(17) 0.199(15) 0.110(10) -0.040(10) 0.045(11) -0.061(12)
C133 0.193(17) 0.199(15) 0.110(10) -0.040(10) 0.045(11) -0.061(12)
OW7 0.33(3) 0.28(3) 0.39(3) -0.031(19) 0.042(19) -0.033(18)
OW8 0.22(3) 0.18(2) 0.15(2) -0.053(18) -0.059(18) 0.08(2)
C152 0.20(2) 0.082(14) 0.19(2) -0.016(14) 0.008(16) 0.102(14)
O2 0.206(10) 0.166(8) 0.206(10) 0.004(7) 0.005(8) -0.014(9)
C135 0.207(11) 0.164(9) 0.204(10) 0.004(8) 0.004(8) -0.015(9)
C137 0.208(11) 0.165(8) 0.207(10) 0.004(7) 0.001(8) -0.012(9)
C136 0.208(11) 0.164(9) 0.204(10) 0.004(8) 0.002(8) -0.015(9)
C134 0.207(10) 0.168(8) 0.206(9) 0.002(7) 0.003(7) -0.012(8)

loop_
_atom_type_symbol
_atom_type_description
_atom_type_scat_dispersion_real
_atom_type_scat_dispersion_imag
_atom_type_scat_source
C C 0.0033 0.0016 'International Tables Vol C Tables 4.2.6.8 and 6.1.1.4'
P P 0.1023 0.0942 'International Tables Vol C Tables 4.2.6.8 and 6.1.1.4'
S S 0.1246 0.1234 'International Tables Vol C Tables 4.2.6.8 and 6.1.1.4'
Fe Fe 0.3463 0.8444 'International Tables Vol C Tables 4.2.6.8 and 6.1.1.4'
Cu Cu 0.3201 1.2651 'International Tables Vol C Tables 4.2.6.8 and 6.1.1.4'
Se Se -0.0929 2.2259 'International Tables Vol C Tables 4.2.6.8 and 6.1.1.4'
Sn Sn -0.6537 1.4246 'International Tables Vol C Tables 4.2.6.8 and 6.1.1.4'
O O 0.0106 0.0060 'International Tables Vol C Tables 4.2.6.8 and 6.1.1.4'
H H 0.0000 0.0000 'International Tables Vol C Tables 4.2.6.8 and 6.1.1.4'

loop_
_geom_angle_atom_site_label_1
_geom_angle_atom_site_label_2
_geom_angle_atom_site_label_3
_geom_angle
C2 C1 C6 119.1(6)
C2 C1 P1 117.6(5)
C6 C1 P1 123.3(6)
C1 C2 C3 121.1(7)
C1 C2 H2 119.5
C3 C2 H2 119.5
C4 C3 C2 120.1(8)
C4 C3 H3 119.9
C2 C3 H3 119.9
C3 C4 C5 119.8(7)
C3 C4 H4 120.1
C5 C4 H4 120.1
C6 C5 C4 118.8(7)
C6 C5 H5 120.6
C4 C5 H5 120.6
C1 C6 C5 121.0(7)
C1 C6 H6 119.5
C5 C6 H6 119.5
C12 C7 C8 118.4(7)
C12 C7 P1 123.8(6)
C8 C7 P1 117.8(6)
C9 C8 C7 121.2(8)
C9 C8 H8 119.4
C7 C8 H8 119.4
C10 C9 C8 119.1(8)
C10 C9 H9 120.5
C8 C9 H9 120.5
C11 C10 C9 120.1(8)
C11 C10 H10 119.9
C9 C10 H10 119.9
C12 C11 C10 120.1(8)
C12 C11 H11 119.9
C10 C11 H11 119.9
C11 C12 C7 121.1(8)
C11 C12 H12 119.4
C7 C12 H12 119.4
C14 C13 C18 119.7(7)
C14 C13 P1 123.1(5)
C18 C13 P1 117.1(5)
C15 C14 C13 119.8(6)
C15 C14 H14 120.1
C13 C14 H14 120.1
C16 C15 C14 120.4(7)
C16 C15 H15 119.8
C14 C15 H15 119.8
C15 C16 C17 120.2(7)
C15 C16 H16 119.9
C17 C16 H16 119.9
C16 C17 C18 120.9(7)
C16 C17 H17 119.6
C18 C17 H17 119.6
C17 C18 C13 119.0(7)
C17 C18 H18 120.5
C13 C18 H18 120.5
C20 C19 C24 118.7(8)
C20 C19 P2 117.7(7)
C24 C19 P2 123.6(7)
C19 C20 C21 121.4(10)
C19 C20 H20 119.3
C21 C20 H20 119.3
C22 C21 C20 118.3(11)
C22 C21 H21 120.9
C20 C21 H21 120.9
C23 C22 C21 120.3(10)
C23 C22 H22 119.9
C21 C22 H22 119.9
C24 C23 C22 120.4(11)
C24 C23 H23 119.8
C22 C23 H23 119.8
C23 C24 C19 120.9(11)
C23 C24 H24 119.5
C19 C24 H24 119.5
C30 C25 C26 119.4(6)
C30 C25 P2 117.5(5)
C26 C25 P2 123.1(6)
C25 C26 C27 119.7(7)
C25 C26 H26 120.2
C27 C26 H26 120.2
C28 C27 C26 120.7(7)
C28 C27 H27 119.7
C26 C27 H27 119.7
C27 C28 C29 120.2(7)
C27 C28 H28 119.9
C29 C28 H28 119.9
C30 C29 C28 119.7(7)
C30 C29 H29 120.1
C28 C29 H29 120.1
C29 C30 C25 120.3(6)
C29 C30 H30 119.9
C25 C30 H30 119.9
C32 C31 C36 117.9(7)
C32 C31 P2 122.4(5)
C36 C31 P2 119.6(6)
C31 C32 C33 121.6(7)
C31 C32 H32 119.2
C33 C32 H32 119.2
C32 C33 C34 119.0(9)
C32 C33 H33 120.5
C34 C33 H33 120.5
C35 C34 C33 119.5(8)
C35 C34 H34 120.3
C33 C34 H34 120.3
C34 C35 C36 120.8(8)
C34 C35 H35 119.6
C36 C35 H35 119.6
C35 C36 C31 121.3(8)
C35 C36 H36 119.3
C31 C36 H36 119.3
C42 C37 C38 118.4(7)
C42 C37 P3 121.3(6)
C38 C37 P3 120.3(5)
C39 C38 C37 122.3(7)
C39 C38 H38 118.9
C37 C38 H38 118.9
C40 C39 C38 117.8(8)
C40 C39 H39 121.1
C38 C39 H39 121.1
C39 C40 C41 121.8(9)
C39 C40 H40 119.1
C41 C40 H40 119.1
C42 C41 C40 119.0(8)
C42 C41 H41 120.5
C40 C41 H41 120.5
C41 C42 C37 120.7(8)
C41 C42 H42 119.7
C37 C42 H42 119.7
C48 C43 C44 119.1(6)
C48 C43 P3 123.9(5)
C44 C43 P3 116.9(5)
C45 C44 C43 120.5(7)
C45 C44 H44 119.7
C43 C44 H44 119.7
C44 C45 C46 119.9(7)
C44 C45 H45 120.0
C46 C45 H45 120.0
C47 C46 C45 119.9(7)
C47 C46 H46 120.1
C45 C46 H46 120.1
C46 C47 C48 120.6(7)
C46 C47 H47 119.7
C48 C47 H47 119.7
C47 C48 C43 119.9(7)
C47 C48 H48 120.0
C43 C48 H48 120.0
C50 C49 C54 118.4(7)
C50 C49 P3 119.3(6)
C54 C49 P3 122.2(6)
C49 C50 C51 121.2(9)
C49 C50 H50 119.4
C51 C50 H50 119.4
C52 C51 C50 120.5(10)
C52 C51 H51 119.8
C50 C51 H51 119.8
C51 C52 C53 119.1(9)
C51 C52 H52 120.5
C53 C52 H52 120.5
C52 C53 C54 120.9(9)
C52 C53 H53 119.5
C54 C53 H53 119.5
C53 C54 C49 119.8(9)
C53 C54 H54 120.1
C49 C54 H54 120.1
C60 C55 C56 118.3(7)
C60 C55 P4 125.4(6)
C56 C55 P4 116.2(6)
C57 C56 C55 120.2(8)
C57 C56 H56 119.9
C55 C56 H56 119.9
C58 C57 C56 120.3(8)
C58 C57 H57 119.8
C56 C57 H57 119.8
C57 C58 C59 119.9(8)
C57 C58 H58 120.0
C59 C58 H58 120.0
C58 C59 C60 121.2(8)
C58 C59 H59 119.4
C60 C59 H59 119.4
C55 C60 C59 120.0(7)
C55 C60 H60 120.0
C59 C60 H60 120.0
C66 C61 C62 118.4(8)
C66 C61 P4 122.6(6)
C62 C61 P4 118.9(6)
C61 C62 C63 119.6(9)
C61 C62 H62 120.2
C63 C62 H62 120.2
C64 C63 C62 121.3(9)
C64 C63 H63 119.3
C62 C63 H63 119.3
C63 C64 C65 120.7(10)
C63 C64 H64 119.7
C65 C64 H64 119.7
C66 C65 C64 117.8(10)
C66 C65 H65 121.1
C64 C65 H65 121.1
C61 C66 C65 121.9(8)
C61 C66 H66 119.0
C65 C66 H66 119.0
C68 C67 C72 118.0(8)
C68 C67 P4 118.2(7)
C72 C67 P4 123.8(7)
C67 C68 C69 121.6(10)
C67 C68 H68 119.2
C69 C68 H68 119.2
C70 C69 C68 120.1(11)
C70 C69 H69 120.0
C68 C69 H69 120.0
C69 C70 C71 119.5(10)
C69 C70 H70 120.2
C71 C70 H70 120.2
C72 C71 C70 120.0(10)
C72 C71 H71 120.0
C70 C71 H71 120.0
C71 C72 C67 120.9(9)
C71 C72 H72 119.6
C67 C72 H72 119.6
C78 C73 C74 117.7(9)
C78 C73 P5 123.8(7)
C74 C73 P5 118.5(7)
C75 C74 C73 120.6(11)
C75 C74 H74 119.7
C73 C74 H74 119.7
C76 C75 C74 122.3(13)
C76 C75 H75 118.9
C74 C75 H75 118.9
C75 C76 C77 118.9(11)
C75 C76 H76 120.5
C77 C76 H76 120.5
C76 C77 C78 118.9(11)
C76 C77 H77 120.5
C78 C77 H77 120.5
C73 C78 C77 121.5(11)
C73 C78 H78 119.3
C77 C78 H78 119.3
C80 C79 C84 116.3(10)
C80 C79 P5 119.4(8)
C84 C79 P5 124.3(9)
C79 C80 C81 120.5(12)
C79 C80 H80 119.8
C81 C80 H80 119.8
C82 C81 C80 118.7(14)
C82 C81 H81 120.7
C80 C81 H81 120.7
C83 C82 C81 120.4(12)
C83 C82 H82 119.8
C81 C82 H82 119.8
C82 C83 C84 119.1(13)
C82 C83 H83 120.4
C84 C83 H83 120.4
C83 C84 C79 123.6(13)
C83 C84 H84 118.2
C79 C84 H84 118.2
C90 C85 C86 118.7(8)
C90 C85 P5 116.9(6)
C86 C85 P5 124.4(7)
C85 C86 C87 120.5(9)
C85 C86 H86 119.7
C87 C86 H86 119.7
C88 C87 C86 120.6(9)
C88 C87 H87 119.7
C86 C87 H87 119.7
C89 C88 C87 119.1(8)
C89 C88 H88 120.4
C87 C88 H88 120.4
C88 C89 C90 120.4(8)
C88 C89 H89 119.8
C90 C89 H89 119.8
C85 C90 C89 120.7(7)
C85 C90 H90 119.7
C89 C90 H90 119.7
C96 C91 C92 110(2)
C96 C91 P6 115(2)
C92 C91 P6 127(2)
C93 C92 C91 118(2)
C93 C92 H92 120.8
C91 C92 H92 120.8
C94 C93 C92 117.6(18)
C94 C93 H93 121.2
C92 C93 H93 121.2
C95 C94 C93 123(2)
C95 C94 H94 118.3
C93 C94 H94 118.3
C94 C95 C96 112(3)
C94 C95 H95 123.9
C96 C95 H95 123.9
C91 C96 C95 116(2)
C91 C96 H96 122.2
C95 C96 H96 122.2
C96B C91B C92B 111.8(15)
C96B C91B P6 123.8(12)
C92B C91B P6 119.9(13)
C93B C92B C91B 120.8(14)
C93B C92B H92B 119.6
C91B C92B H92B 119.6
C94B C93B C92B 119.5(13)
C94B C93B H93B 120.2
C92B C93B H93B 120.2
C93B C94B C95B 122.3(15)
C93B C94B H94B 118.8
C95B C94B H94B 118.8
C94B C95B C96B 115.5(15)
C94B C95B H95B 122.3
C96B C95B H95B 122.3
C91B C96B C95B 122.2(15)
C91B C96B H96B 118.9
C95B C96B H96B 118.9
C98 C97 C102 118.9(12)
C98 C97 P6 124.6(9)
C102 C97 P6 116.4(8)
C97 C98 C99 123.2(13)
C97 C98 H98 118.4
C99 C98 H98 118.4
C100 C99 C98 115.9(13)
C100 C99 H99 122.0
C98 C99 H99 122.0
C101 C100 C99 122.1(14)
C101 C100 H100 119.0
C99 C100 H100 119.0
C100 C101 C102 122.2(14)
C100 C101 H101 118.9
C102 C101 H101 118.9
C97 C102 C101 117.5(12)
C97 C102 H102 121.3
C101 C102 H102 121.3
C104 C103 C108 118.8(8)
C104 C103 P6 123.9(7)
C108 C103 P6 117.3(7)
C105 C104 C103 119.8(10)
C105 C104 H104 120.1
C103 C104 H104 120.1
C104 C105 C106 120.1(10)
C104 C105 H105 119.9
C106 C105 H105 119.9
C107 C106 C105 120.8(10)
C107 C106 H106 119.6
C105 C106 H106 119.6
C106 C107 C108 119.1(10)
C106 C107 H107 120.5
C108 C107 H107 120.5
C107 C108 C103 121.3(9)
C107 C108 H108 119.3
C103 C108 H108 119.3
C113 C109 C110 107.4(6)
C113 C109 Fe2 69.2(4)
C110 C109 Fe2 69.3(4)
C113 C109 Sn2 127.4(5)
C110 C109 Sn2 125.1(5)
Fe2 C109 Sn2 128.4(3)
C111 C110 C109 108.0(7)
C111 C110 Fe2 69.6(4)
C109 C110 Fe2 69.7(4)
C111 C110 H110 126.0
C109 C110 H110 126.0
Fe2 C110 H110 126.2
C110 C111 C112 108.2(6)
C110 C111 Fe2 69.6(4)
C112 C111 Fe2 70.1(4)
C110 C111 H111 125.9
C112 C111 H111 125.9
Fe2 C111 H111 126.0
C113 C112 C111 107.2(6)
C113 C112 Fe2 68.8(4)
C111 C112 Fe2 69.2(4)
C113 C112 H112 126.4
C111 C112 H112 126.4
Fe2 C112 H112 127.2
C109 C113 C112 109.2(6)
C109 C113 Fe2 70.3(4)
C112 C113 Fe2 70.4(4)
C109 C113 H113 125.4
C112 C113 H113 125.4
Fe2 C113 H113 125.4
C115 C114 C118 109.7(9)
C115 C114 Fe2 69.3(5)
C118 C114 Fe2 70.8(5)
C115 C114 H114 125.1
C118 C114 H114 125.1
Fe2 C114 H114 126.3
C114 C115 C116 107.8(10)
C114 C115 Fe2 71.8(5)
C116 C115 Fe2 68.7(5)
C114 C115 H115 126.1
C116 C115 H115 126.1
Fe2 C115 H115 125.0
C117 C116 C115 106.4(10)
C117 C116 Fe2 70.5(5)
C115 C116 Fe2 69.4(5)
C117 C116 H116 126.8
C115 C116 H116 126.8
Fe2 C116 H116 124.9
C118 C117 C116 107.4(9)
C118 C117 Fe2 71.4(5)
C116 C117 Fe2 68.0(5)
C118 C117 H117 126.3
C116 C117 H117 126.3
Fe2 C117 H117 125.8
C117 C118 C114 108.6(10)
C117 C118 Fe2 69.3(5)
C114 C118 Fe2 69.4(5)
C117 C118 H118 125.7
C114 C118 H118 125.7
Fe2 C118 H118 127.2
C120 C119 C123 106.7(6)
C120 C119 Fe1 69.3(4)
C123 C119 Fe1 69.1(4)
C120 C119 Sn1 126.2(5)
C123 C119 Sn1 127.2(6)
Fe1 C119 Sn1 126.7(4)
C119 C120 C121 108.4(7)
C119 C120 Fe1 70.0(5)
C121 C120 Fe1 69.9(5)
C119 C120 H120 125.8
C121 C120 H120 125.8
Fe1 C120 H120 125.9
C122 C121 C120 107.9(7)
C122 C121 Fe1 70.1(5)
C120 C121 Fe1 68.9(5)
C122 C121 H121 126.1
C120 C121 H121 126.1
Fe1 C121 H121 126.5
C121 C122 C123 107.7(6)
C121 C122 Fe1 69.7(4)
C123 C122 Fe1 68.9(4)
C121 C122 H122 126.2
C123 C122 H122 126.2
Fe1 C122 H122 126.8
C122 C123 C119 109.4(7)
C122 C123 Fe1 70.6(4)
C119 C123 Fe1 70.1(4)
C122 C123 H123 125.3
C119 C123 H123 125.3
Fe1 C123 H123 125.7
C128 C124 C125 113.9(12)
C128 C124 Fe1 69.4(7)
C125 C124 Fe1 71.0(6)
C128 C124 H124 123.0
C125 C124 H124 123.0
Fe1 C124 H124 128.3
C126 C125 C124 108.8(14)
C126 C125 Fe1 70.8(7)
C124 C125 Fe1 68.0(6)
C126 C125 H125 125.6
C124 C125 H125 125.6
Fe1 C125 H125 127.2
C125 C126 C127 106.2(13)
C125 C126 Fe1 71.5(7)
C127 C126 Fe1 66.5(7)
C125 C126 H126 126.9
C127 C126 H126 126.9
Fe1 C126 H126 126.5
C126 C127 C128 110.0(12)
C126 C127 Fe1 72.7(8)
C128 C127 Fe1 67.9(7)
C126 C127 H127 125.0
C128 C127 H127 125.0
Fe1 C127 H127 125.9
C124 C128 C127 100.9(13)
C124 C128 Fe1 72.4(8)
C127 C128 Fe1 67.1(7)
C124 C128 H128 129.6
C127 C128 H128 129.6
Fe1 C128 H128 122.9
C13 P1 C7 100.9(3)
C13 P1 C1 102.9(3)
C7 P1 C1 104.3(3)
C13 P1 Cu1 117.7(2)
C7 P1 Cu1 115.1(3)
C1 P1 Cu1 114.0(2)
C19 P2 C31 100.7(4)
C19 P2 C25 104.3(3)
C31 P2 C25 103.0(3)
C19 P2 Cu2 114.6(3)
C31 P2 Cu2 117.7(2)
C25 P2 Cu2 114.6(2)
C49 P3 C43 102.8(3)
C49 P3 C37 103.0(4)
C43 P3 C37 102.9(3)
C49 P3 Cu3 112.9(2)
C43 P3 Cu3 115.9(2)
C37 P3 Cu3 117.4(2)
C55 P4 C67 102.3(4)
C55 P4 C61 102.9(4)
C67 P4 C61 101.7(3)
C55 P4 Cu4 115.5(3)
C67 P4 Cu4 114.5(3)
C61 P4 Cu4 117.8(3)
C79 P5 C73 103.5(5)
C79 P5 C85 101.1(4)
C73 P5 C85 102.2(4)
C79 P5 Cu5 117.4(4)
C73 P5 Cu5 115.5(3)
C85 P5 Cu5 115.0(3)
C103 P6 C91B 101.8(7)
C103 P6 C91 100.1(9)
C103 P6 C97 103.4(4)
C91B P6 C97 102.8(11)
C91 P6 C97 108.4(17)
C103 P6 Cu6 113.9(3)
C91B P6 Cu6 118.6(7)
C91 P6 Cu6 115.2(14)
C97 P6 Cu6 114.4(3)
C127 Fe1 C128 45.0(5)
C127 Fe1 C123 123.1(5)
C128 Fe1 C123 107.7(5)
C127 Fe1 C120 164.2(5)
C128 Fe1 C120 147.1(4)
C123 Fe1 C120 68.2(3)
C127 Fe1 C119 155.1(5)
C128 Fe1 C119 114.3(4)
C123 Fe1 C119 40.9(3)
C120 Fe1 C119 40.7(3)
C127 Fe1 C121 128.9(4)
C128 Fe1 C121 169.9(4)
C123 Fe1 C121 68.0(3)
C120 Fe1 C121 41.2(3)
C119 Fe1 C121 68.9(3)
C127 Fe1 C124 66.2(5)
C128 Fe1 C124 38.2(5)
C123 Fe1 C124 128.2(4)
C120 Fe1 C124 117.2(4)
C119 Fe1 C124 107.0(4)
C121 Fe1 C124 151.6(5)
C127 Fe1 C122 112.0(4)
C128 Fe1 C122 130.7(5)
C123 Fe1 C122 40.5(3)
C120 Fe1 C122 68.5(3)
C119 Fe1 C122 68.8(3)
C121 Fe1 C122 40.3(3)
C124 Fe1 C122 166.6(5)
C127 Fe1 C126 40.8(5)
C128 Fe1 C126 72.6(6)
C123 Fe1 C126 156.6(4)
C120 Fe1 C126 124.5(5)
C119 Fe1 C126 161.1(5)
C121 Fe1 C126 107.5(5)
C124 Fe1 C126 66.9(5)
C122 Fe1 C126 121.2(4)
C127 Fe1 C125 65.6(5)
C128 Fe1 C125 69.2(6)
C123 Fe1 C125 165.3(4)
C120 Fe1 C125 106.1(4)
C119 Fe1 C125 126.1(4)
C121 Fe1 C125 117.4(5)
C124 Fe1 C125 41.0(5)
C122 Fe1 C125 151.7(4)
C126 Fe1 C125 37.7(4)
C116 Fe2 C115 41.9(4)
C116 Fe2 C113 171.3(4)
C115 Fe2 C113 146.2(4)
C116 Fe2 C117 41.4(4)
C115 Fe2 C117 69.0(4)
C113 Fe2 C117 131.9(4)
C116 Fe2 C110 114.7(4)
C115 Fe2 C110 108.4(4)
C113 Fe2 C110 68.5(3)
C117 Fe2 C110 147.8(4)
C116 Fe2 C111 108.1(4)
C115 Fe2 C111 132.1(5)
C113 Fe2 C111 68.6(3)
C117 Fe2 C111 116.1(3)
C110 Fe2 C111 40.8(3)
C116 Fe2 C114 67.6(5)
C115 Fe2 C114 38.8(4)
C113 Fe2 C114 117.0(4)
C117 Fe2 C114 67.1(4)
C110 Fe2 C114 131.8(4)
C111 Fe2 C114 170.1(4)
C116 Fe2 C109 147.0(5)
C115 Fe2 C109 114.6(3)
C113 Fe2 C109 40.4(3)
C117 Fe2 C109 170.4(4)
C110 Fe2 C109 41.0(3)
C111 Fe2 C109 68.8(3)
C114 Fe2 C109 109.6(3)
C116 Fe2 C112 131.5(4)
C115 Fe2 C112 171.8(4)
C113 Fe2 C112 40.8(3)
C117 Fe2 C112 109.1(3)
C110 Fe2 C112 68.6(3)
C111 Fe2 C112 40.8(3)
C114 Fe2 C112 148.7(4)
C109 Fe2 C112 68.6(3)
C116 Fe2 C118 67.6(5)
C115 Fe2 C118 66.9(4)
C113 Fe2 C118 110.7(4)
C117 Fe2 C118 39.3(4)
C110 Fe2 C118 170.9(3)
C111 Fe2 C118 148.1(3)
C114 Fe2 C118 39.8(4)
C109 Fe2 C118 132.6(3)
C112 Fe2 C118 117.1(3)
P1 Cu1 S5 122.9(4)
P1 Cu1 Se5 115.84(11)
P1 Cu1 S2 107.0(9)
S5 Cu1 S2 104.7(10)
P1 Cu1 Se1 110.73(14)
Se5 Cu1 Se1 110.0(2)
P1 Cu1 S1 115.0(5)
S5 Cu1 S1 106.0(7)
S2 Cu1 S1 97.8(10)
P1 Cu1 Se2 104.5(3)
Se5 Cu1 Se2 110.4(3)
Se1 Cu1 Se2 104.7(3)
P1 Cu1 Cu3 122.52(6)
S5 Cu1 Cu3 55.4(5)
Se5 Cu1 Cu3 58.33(14)
S2 Cu1 Cu3 50.7(8)
Se1 Cu1 Cu3 125.18(12)
S1 Cu1 Cu3 119.7(4)
Se2 Cu1 Cu3 52.3(2)
P1 Cu1 Cu2 129.20(6)
S5 Cu1 Cu2 54.8(5)
Se5 Cu1 Cu2 58.06(15)
S2 Cu1 Cu2 123.0(9)
Se1 Cu1 Cu2 52.14(16)
S1 Cu1 Cu2 53.8(5)
Se2 Cu1 Cu2 125.5(3)
Cu3 Cu1 Cu2 97.56(4)
P1 Cu1 Sn1 121.10(6)
S5 Cu1 Sn1 115.8(4)
Se5 Cu1 Sn1 122.86(10)
S2 Cu1 Sn1 50.6(9)
Se1 Cu1 Sn1 53.32(10)
S1 Cu1 Sn1 47.3(4)
Se2 Cu1 Sn1 51.4(3)
Cu3 Cu1 Sn1 86.57(3)
Cu2 Cu1 Sn1 88.13(3)
P2 Cu2 Se1 113.49(11)
P2 Cu2 S5 114.1(4)
P2 Cu2 S1 119.4(4)
S5 Cu2 S1 105.1(7)
P2 Cu2 S4 111.3(8)
S5 Cu2 S4 102.1(7)
S1 Cu2 S4 103.0(9)
P2 Cu2 Se4 113.6(2)
Se1 Cu2 Se4 110.1(3)
P2 Cu2 Se5 108.31(12)
Se1 Cu2 Se5 108.6(2)
Se4 Cu2 Se5 102.0(2)
P2 Cu2 Cu1 123.55(7)
Se1 Cu2 Cu1 56.36(18)
S5 Cu2 Cu1 51.5(5)
S1 Cu2 Cu1 56.2(6)
S4 Cu2 Cu1 124.8(7)
Se4 Cu2 Cu1 121.9(2)
Se5 Cu2 Cu1 52.49(15)
P2 Cu2 Cu5 128.30(6)
Se1 Cu2 Cu5 59.83(14)
S5 Cu2 Cu5 116.6(4)
S1 Cu2 Cu5 54.7(5)
S4 Cu2 Cu5 48.6(7)
Se4 Cu2 Cu5 50.6(2)
Se5 Cu2 Cu5 122.62(11)
Cu1 Cu2 Cu5 96.09(4)
P2 Cu2 Sn2 127.30(6)
Se1 Cu2 Sn2 119.12(11)
S5 Cu2 Sn2 47.5(5)
S1 Cu2 Sn2 113.3(4)
S4 Cu2 Sn2 54.6(6)
Se4 Cu2 Sn2 50.03(16)
Se5 Cu2 Sn2 52.02(12)
Cu1 Cu2 Sn2 85.27(3)
Cu5 Cu2 Sn2 83.19(3)
P3 Cu3 S2 123.8(9)
P3 Cu3 S5 110.3(4)
S2 Cu3 S5 112.7(10)
P3 Cu3 Se2 120.0(3)
P3 Cu3 Se5 104.83(12)
Se2 Cu3 Se5 118.4(3)
P3 Cu3 Cu1 132.16(7)
S2 Cu3 Cu1 60.1(9)
S5 Cu3 Cu1 54.2(5)
Se2 Cu3 Cu1 63.5(3)
Se5 Cu3 Cu1 55.17(14)
P3 Cu3 Se3 102.08(8)
Se2 Cu3 Se3 106.0(3)
Se5 Cu3 Se3 103.01(15)
Cu1 Cu3 Se3 123.62(7)
P3 Cu3 Cu4 117.36(6)
S2 Cu3 Cu4 57.6(11)
S5 Cu3 Cu4 126.3(4)
Se2 Cu3 Cu4 57.1(3)
Se5 Cu3 Cu4 132.64(11)
Cu1 Cu3 Cu4 103.75(4)
Se3 Cu3 Cu4 49.72(6)
P3 Cu3 Sn2 113.65(6)
S2 Cu3 Sn2 121.6(9)
S5 Cu3 Sn2 48.8(5)
Se2 Cu3 Sn2 125.0(3)
Se5 Cu3 Sn2 53.51(13)
Cu1 Cu3 Sn2 89.38(3)
Se3 Cu3 Sn2 49.55(7)
Cu4 Cu3 Sn2 88.79(4)
P4 Cu4 S3 112.9(3)
P4 Cu4 Se3 117.19(10)
P4 Cu4 S2 119.4(6)
S3 Cu4 S2 121.3(7)
P4 Cu4 Se2 114.45(18)
Se3 Cu4 Se2 116.3(2)
P4 Cu4 Cu3 135.33(8)
S3 Cu4 Cu3 74.3(2)
Se3 Cu4 Cu3 63.97(6)
S2 Cu4 Cu3 50.2(8)
Se2 Cu4 Cu3 53.4(2)
P4 Cu4 Se6 110.50(11)
Se3 Cu4 Se6 99.51(12)
Se2 Cu4 Se6 94.9(3)
Cu3 Cu4 Se6 113.19(9)
P5 Cu5 S4 111.9(8)
P5 Cu5 Se4 115.1(2)
P5 Cu5 S1 110.6(5)
S4 Cu5 S1 107.2(10)
P5 Cu5 Se6 114.37(9)
Se4 Cu5 Se6 112.2(2)
P5 Cu5 S6 106.8(3)
S4 Cu5 S6 118.6(7)
S1 Cu5 S6 101.2(5)
P5 Cu5 Se1 108.69(15)
Se4 Cu5 Se1 106.0(3)
Se6 Cu5 Se1 98.82(14)
P5 Cu5 Cu6 127.70(7)
S4 Cu5 Cu6 66.8(7)
Se4 Cu5 Cu6 62.09(19)
S1 Cu5 Cu6 119.8(5)
Se6 Cu5 Cu6 51.39(10)
S6 Cu5 Cu6 51.8(3)
Se1 Cu5 Cu6 122.55(14)
P5 Cu5 Cu2 122.50(7)
S4 Cu5 Cu2 54.8(9)
Se4 Cu5 Cu2 56.8(3)
S1 Cu5 Cu2 52.7(5)
Se6 Cu5 Cu2 120.79(6)
S6 Cu5 Cu2 129.2(2)
Se1 Cu5 Cu2 49.59(14)
Cu6 Cu5 Cu2 99.77(4)
P5 Cu5 Sn1 124.76(6)
S4 Cu5 Sn1 122.5(8)
Se4 Cu5 Sn1 119.8(2)
S1 Cu5 Sn1 46.0(4)
Se6 Cu5 Sn1 48.07(7)
S6 Cu5 Sn1 55.5(3)
Se1 Cu5 Sn1 50.75(12)
Cu6 Cu5 Sn1 84.94(3)
Cu2 Cu5 Sn1 84.77(3)
P6 Cu6 S3 107.4(3)
P6 Cu6 Se6 114.59(10)
P6 Cu6 S6 105.8(3)
S3 Cu6 S6 117.0(5)
P6 Cu6 Se3 114.12(9)
Se6 Cu6 Se3 107.68(11)
P6 Cu6 Se4 110.1(2)
Se6 Cu6 Se4 110.8(2)
Se3 Cu6 Se4 98.3(2)
P6 Cu6 Cu5 121.36(8)
S3 Cu6 Cu5 130.3(2)
Se6 Cu6 Cu5 60.13(12)
S6 Cu6 Cu5 60.4(4)
Se3 Cu6 Cu5 123.03(7)
Se4 Cu6 Cu5 51.97(15)
P6 Cu6 Sn2 126.91(7)
S3 Cu6 Sn2 55.4(3)
Se6 Cu6 Sn2 118.50(8)
S6 Cu6 Sn2 127.1(3)
Se3 Cu6 Sn2 49.26(6)
Se4 Cu6 Sn2 49.1(2)
Cu5 Cu6 Sn2 85.70(4)
Cu2 Se1 Sn1 112.8(2)
Cu2 Se1 Cu1 71.50(19)
Sn1 Se1 Cu1 73.15(17)
Cu2 Se1 Cu5 70.58(18)
Sn1 Se1 Cu5 72.51(11)
Cu1 Se1 Cu5 111.9(2)
Cu3 Se2 Sn1 107.3(3)
Cu3 Se2 Cu4 69.5(3)
Sn1 Se2 Cu4 80.3(4)
Cu3 Se2 Cu1 64.3(2)
Sn1 Se2 Cu1 70.5(2)
Cu4 Se2 Cu1 112.8(3)
Cu4 Se3 Sn2 117.60(13)
Cu4 Se3 Cu6 78.80(9)
Sn2 Se3 Cu6 76.28(10)
Cu4 Se3 Cu3 66.32(8)
Sn2 Se3 Cu3 70.98(7)
Cu6 Se3 Cu3 110.75(11)
Cu5 Se4 Sn2 111.9(4)
Cu5 Se4 Cu2 72.6(2)
Sn2 Se4 Cu2 75.1(3)
Cu5 Se4 Cu6 65.9(3)
Sn2 Se4 Cu6 74.1(2)
Cu2 Se4 Cu6 112.4(4)
Cu1 Se5 Sn2 108.66(13)
Cu1 Se5 Cu3 66.50(15)
Sn2 Se5 Cu3 72.95(13)
Cu1 Se5 Cu2 69.45(14)
Sn2 Se5 Cu2 73.52(13)
Cu3 Se5 Cu2 110.28(14)
Cu6 Se6 Sn1 115.56(14)
Cu6 Se6 Cu5 68.48(12)
Sn1 Se6 Cu5 77.19(13)
Cu6 Se6 Cu4 72.82(10)
Sn1 Se6 Cu4 74.95(7)
Cu5 Se6 Cu4 114.76(12)
Sn1 S1 Cu2 119.5(9)
Sn1 S1 Cu5 80.3(5)
Cu2 S1 Cu5 72.7(7)
Sn1 S1 Cu1 77.1(7)
Cu2 S1 Cu1 70.0(6)
Cu5 S1 Cu1 117.7(8)
Cu3 S2 Sn1 115.3(13)
Cu3 S2 Cu4 72.1(11)
Sn1 S2 Cu4 82.6(13)
Cu3 S2 Cu1 69.2(8)
Sn1 S2 Cu1 75.1(9)
Cu4 S2 Cu1 120.3(12)
Cu6 S3 Cu4 85.4(4)
Cu6 S3 Sn2 78.2(4)
Cu4 S3 Sn2 110.7(4)
Cu5 S4 Cu2 76.6(9)
Cu5 S4 Sn2 110.0(13)
Cu2 S4 Sn2 74.1(10)
Sn2 S5 Cu1 120.6(6)
Sn2 S5 Cu3 79.9(6)
Cu1 S5 Cu3 70.4(6)
Sn2 S5 Cu2 80.6(6)
Cu1 S5 Cu2 73.7(6)
Cu3 S5 Cu2 121.4(6)
Cu6 S6 Cu5 67.8(4)
Cu6 S6 Sn1 103.6(4)
Cu5 S6 Sn1 71.4(4)
C119 Sn1 S1 106.9(6)
C119 Sn1 Se6 114.4(2)
C119 Sn1 S2 107.8(8)
S1 Sn1 S2 109.8(10)
C119 Sn1 Se2 103.9(3)
Se6 Sn1 Se2 109.7(3)
C119 Sn1 Se1 105.6(2)
Se6 Sn1 Se1 111.5(2)
Se2 Sn1 Se1 111.5(3)
C119 Sn1 S6 111.2(4)
S1 Sn1 S6 106.5(7)
S2 Sn1 S6 114.4(11)
C119 Sn1 Cu1 118.7(2)
S1 Sn1 Cu1 55.6(6)
Se6 Sn1 Cu1 126.93(10)
S2 Sn1 Cu1 54.3(8)
Se2 Sn1 Cu1 58.0(2)
Se1 Sn1 Cu1 53.53(16)
S6 Sn1 Cu1 129.9(3)
C119 Sn1 Cu5 127.9(2)
S1 Sn1 Cu5 53.7(6)
Se6 Sn1 Cu5 54.74(12)
S2 Sn1 Cu5 124.1(7)
Se2 Sn1 Cu5 128.2(2)
Se1 Sn1 Cu5 56.74(16)
S6 Sn1 Cu5 53.1(4)
Cu1 Sn1 Cu5 90.71(3)
C109 Sn2 S5 109.5(5)
C109 Sn2 Se3 105.0(2)
C109 Sn2 Se4 113.6(3)
Se3 Sn2 Se4 111.2(2)
C109 Sn2 Se5 104.6(2)
Se3 Sn2 Se5 112.97(16)
Se4 Sn2 Se5 109.2(2)
C109 Sn2 S4 115.4(7)
S5 Sn2 S4 103.2(9)
C109 Sn2 S3 106.5(3)
S5 Sn2 S3 117.6(6)
S4 Sn2 S3 104.9(8)
C109 Sn2 Cu3 119.68(18)
S5 Sn2 Cu3 51.3(6)
Se3 Sn2 Cu3 59.48(7)
Se4 Sn2 Cu3 126.5(2)
Se5 Sn2 Cu3 53.54(15)
S4 Sn2 Cu3 124.4(7)
S3 Sn2 Cu3 66.8(2)
C109 Sn2 Cu2 127.33(19)
S5 Sn2 Cu2 51.9(5)
Se3 Sn2 Cu2 127.48(8)
Se4 Sn2 Cu2 54.9(2)
Se5 Sn2 Cu2 54.46(14)
S4 Sn2 Cu2 51.3(7)
S3 Sn2 Cu2 126.0(3)
Cu3 Sn2 Cu2 87.79(3)
C109 Sn2 Cu6 127.81(19)
S5 Sn2 Cu6 122.5(4)
Se3 Sn2 Cu6 54.46(6)
Se4 Sn2 Cu6 56.8(2)
Se5 Sn2 Cu6 127.40(12)
S4 Sn2 Cu6 58.6(8)
S3 Sn2 Cu6 46.4(2)
Cu3 Sn2 Cu6 91.97(3)
Cu2 Sn2 Cu6 90.98(3)
C129 O1 C132 110.1(13)
O1 C129 C130 106.5(10)
O1 C129 H12A 110.4
C130 C129 H12A 110.4
O1 C129 H12B 110.4
C130 C129 H12B 110.4
H12A C129 H12B 108.6
O1 C132 C131 109.0(11)
O1 C132 C133 102.6(12)
O1 C132 H13A 109.9
C131 C132 H13A 109.9
O1 C132 H13B 109.9
C131 C132 H13B 109.9
H13A C132 H13B 108.3
C129 C130 C131 103.0(10)
C129 C130 C133 104.2(10)
C129 C130 H13C 111.2
C131 C130 H13C 111.2
C129 C130 H13D 111.2
C131 C130 H13D 111.2
H13C C130 H13D 109.1
C132 C131 C130 101.9(11)
C132 C131 H13E 111.4
C130 C131 H13E 111.4
C132 C131 H13F 111.4
C130 C131 H13F 111.4
H13E C131 H13F 109.2
C132 C133 C130 99.3(12)
C132 C133 H13G 111.9
C130 C133 H13G 111.9
C132 C133 H13H 111.9
C130 C133 H13H 111.9
H13G C133 H13H 109.6
C134 O2 C135 133(3)
O2 C135 C136 89(2)
O2 C135 H13I 113.8
C136 C135 H13I 113.8
O2 C135 H13J 113.8
C136 C135 H13J 113.8
H13I C135 H13J 111.1
C136 C137 C134 115.8(18)
C136 C137 H13K 108.3
C134 C137 H13K 108.3
C136 C137 H13L 108.3
C134 C137 H13L 108.3
H13K C137 H13L 107.4
C137 C136 C135 112.2(17)
C137 C136 H13M 109.2
C135 C136 H13M 109.2
C137 C136 H13N 109.2
C135 C136 H13N 109.2
H13M C136 H13N 107.9
O2 C134 C137 86(2)
O2 C134 H13O 114.3
C137 C134 H13O 114.3
O2 C134 H13P 114.3
C137 C134 H13P 114.3
H13O C134 H13P 111.4

loop_
_geom_bond_atom_site_label_1
_geom_bond_atom_site_label_2
_geom_bond_distance
C1 C2 1.368(10)
C1 C6 1.383(10)
C1 P1 1.837(7)
C2 C3 1.397(9)
C2 H2 0.9500
C3 C4 1.371(11)
C3 H3 0.9500
C4 C5 1.407(11)
C4 H4 0.9500
C5 C6 1.400(10)
C5 H5 0.9500
C6 H6 0.9500
C7 C12 1.379(11)
C7 C8 1.384(10)
C7 P1 1.837(7)
C8 C9 1.383(10)
C8 H8 0.9500
C9 C10 1.382(12)
C9 H9 0.9500
C10 C11 1.375(11)
C10 H10 0.9500
C11 C12 1.367(10)
C11 H11 0.9500
C12 H12 0.9500
C13 C14 1.392(9)
C13 C18 1.393(8)
C13 P1 1.835(7)
C14 C15 1.379(9)
C14 H14 0.9500
C15 C16 1.363(9)
C15 H15 0.9500
C16 C17 1.373(9)
C16 H16 0.9500
C17 C18 1.381(9)
C17 H17 0.9500
C18 H18 0.9500
C19 C20 1.357(12)
C19 C24 1.420(12)
C19 P2 1.816(8)
C20 C21 1.436(12)
C20 H20 0.9500
C21 C22 1.394(16)
C21 H21 0.9500
C22 C23 1.389(16)
C22 H22 0.9500
C23 C24 1.370(13)
C23 H23 0.9500
C24 H24 0.9500
C25 C30 1.385(10)
C25 C26 1.391(9)
C25 P2 1.835(6)
C26 C27 1.392(10)
C26 H26 0.9500
C27 C28 1.352(11)
C27 H27 0.9500
C28 C29 1.395(10)
C28 H28 0.9500
C29 C30 1.380(9)
C29 H29 0.9500
C30 H30 0.9500
C31 C32 1.386(10)
C31 C36 1.387(10)
C31 P2 1.832(8)
C32 C33 1.390(11)
C32 H32 0.9500
C33 C34 1.405(12)
C33 H33 0.9500
C34 C35 1.365(13)
C34 H34 0.9500
C35 C36 1.376(11)
C35 H35 0.9500
C36 H36 0.9500
C37 C42 1.377(9)
C37 C38 1.381(8)
C37 P3 1.836(8)
C38 C39 1.370(9)
C38 H38 0.9500
C39 C40 1.368(10)
C39 H39 0.9500
C40 C41 1.382(10)
C40 H40 0.9500
C41 C42 1.374(11)
C41 H41 0.9500
C42 H42 0.9500
C43 C48 1.385(9)
C43 C44 1.403(10)
C43 P3 1.832(7)
C44 C45 1.365(10)
C44 H44 0.9500
C45 C46 1.388(11)
C45 H45 0.9500
C46 C47 1.377(11)
C46 H46 0.9500
C47 C48 1.379(10)
C47 H47 0.9500
C48 H48 0.9500
C49 C50 1.375(11)
C49 C54 1.391(11)
C49 P3 1.832(7)
C50 C51 1.383(11)
C50 H50 0.9500
C51 C52 1.365(14)
C51 H51 0.9500
C52 C53 1.377(14)
C52 H52 0.9500
C53 C54 1.390(12)
C53 H53 0.9500
C54 H54 0.9500
C55 C60 1.381(10)
C55 C56 1.410(10)
C55 P4 1.816(8)
C56 C57 1.389(11)
C56 H56 0.9500
C57 C58 1.357(11)
C57 H57 0.9500
C58 C59 1.368(12)
C58 H58 0.9500
C59 C60 1.384(11)
C59 H59 0.9500
C60 H60 0.9500
C61 C66 1.381(11)
C61 C62 1.384(11)
C61 P4 1.824(8)
C62 C63 1.394(13)
C62 H62 0.9500
C63 C64 1.330(15)
C63 H63 0.9500
C64 C65 1.404(15)
C64 H64 0.9500
C65 C66 1.382(12)
C65 H65 0.9500
C66 H66 0.9500
C67 C68 1.367(12)
C67 C72 1.412(11)
C67 P4 1.818(8)
C68 C69 1.385(13)
C68 H68 0.9500
C69 C70 1.371(15)
C69 H69 0.9500
C70 C71 1.397(15)
C70 H70 0.9500
C71 C72 1.365(12)
C71 H71 0.9500
C72 H72 0.9500
C73 C78 1.365(12)
C73 C74 1.377(13)
C73 P5 1.830(9)
C74 C75 1.364(14)
C74 H74 0.9500
C75 C76 1.348(16)
C75 H75 0.9500
C76 C77 1.373(16)
C76 H76 0.9500
C77 C78 1.408(14)
C77 H77 0.9500
C78 H78 0.9500
C79 C80 1.353(15)
C79 C84 1.367(14)
C79 P5 1.811(10)
C80 C81 1.433(15)
C80 H80 0.9500
C81 C82 1.344(19)
C81 H81 0.9500
C82 C83 1.337(18)
C82 H82 0.9500
C83 C84 1.345(15)
C83 H83 0.9500
C84 H84 0.9500
C85 C90 1.362(10)
C85 C86 1.377(11)
C85 P5 1.832(8)
C86 C87 1.381(13)
C86 H86 0.9500
C87 C88 1.371(13)
C87 H87 0.9500
C88 C89 1.359(11)
C88 H88 0.9500
C89 C90 1.398(11)
C89 H89 0.9500
C90 H90 0.9500
C91 C96 1.385(16)
C91 C92 1.406(16)
C91 P6 1.86(2)
C92 C93 1.394(15)
C92 H92 0.9500
C93 C94 1.349(14)
C93 H93 0.9500
C94 C95 1.345(15)
C94 H94 0.9500
C95 C96 1.406(16)
C95 H95 0.9500
C96 H96 0.9500
C91B C96B 1.367(14)
C91B C92B 1.407(15)
C91B P6 1.833(17)
C92B C93B 1.387(13)
C92B H92B 0.9500
C93B C94B 1.326(13)
C93B H93B 0.9500
C94B C95B 1.342(13)
C94B H94B 0.9500
C95B C96B 1.396(14)
C95B H95B 0.9500
C96B H96B 0.9500
C97 C98 1.362(11)
C97 C102 1.367(11)
C97 P6 1.873(11)
C98 C99 1.386(12)
C98 H98 0.9500
C99 C100 1.345(12)
C99 H99 0.9500
C100 C101 1.332(12)
C100 H100 0.9500
C101 C102 1.378(12)
C101 H101 0.9500
C102 H102 0.9500
C103 C104 1.400(12)
C103 C108 1.409(12)
C103 P6 1.827(9)
C104 C105 1.366(13)
C104 H104 0.9500
C105 C106 1.421(15)
C105 H105 0.9500
C106 C107 1.357(14)
C106 H106 0.9500
C107 C108 1.384(13)
C107 H107 0.9500
C108 H108 0.9500
C109 C113 1.412(10)
C109 C110 1.435(10)
C109 Fe2 2.049(7)
C109 Sn2 2.115(7)
C110 C111 1.424(10)
C110 Fe2 2.044(8)
C110 H110 0.9500
C111 C112 1.428(10)
C111 Fe2 2.045(7)
C111 H111 0.9500
C112 C113 1.427(9)
C112 Fe2 2.056(7)
C112 H112 0.9500
C113 Fe2 2.035(7)
C113 H113 0.9500
C114 C115 1.350(14)
C114 C118 1.400(13)
C114 Fe2 2.046(8)
C114 H114 0.9500
C115 C116 1.438(14)
C115 Fe2 2.014(8)
C115 H115 0.9500
C116 C117 1.430(15)
C116 Fe2 2.005(9)
C116 H116 0.9500
C117 C118 1.379(13)
C117 Fe2 2.038(9)
C117 H117 0.9500
C118 Fe2 2.065(9)
C118 H118 0.9500
C119 C120 1.416(10)
C119 C123 1.419(10)
C119 Fe1 2.039(7)
C119 Sn1 2.122(7)
C120 C121 1.431(10)
C120 Fe1 2.029(8)
C120 H120 0.9500
C121 C122 1.407(11)
C121 Fe1 2.042(8)
C121 H121 0.9500
C122 C123 1.410(10)
C122 Fe1 2.047(7)
C122 H122 0.9500
C123 Fe1 2.026(8)
C123 H123 0.9500
C124 C128 1.327(17)
C124 C125 1.448(17)
C124 Fe1 2.047(10)
C124 H124 0.9500
C125 C126 1.346(15)
C125 Fe1 2.088(11)
C125 H125 0.9500
C126 C127 1.422(18)
C126 Fe1 2.079(12)
C126 H126 0.9500
C127 C128 1.532(17)
C127 Fe1 1.997(12)
C127 H127 0.9500
C128 Fe1 2.009(13)
C128 H128 0.9500
P1 Cu1 2.260(2)
P2 Cu2 2.251(2)
P3 Cu3 2.2455(19)
P4 Cu4 2.256(2)
P5 Cu5 2.254(2)
P6 Cu6 2.242(2)
Cu1 S5 2.36(2)
Cu1 Se5 2.455(6)
Cu1 S2 2.54(3)
Cu1 Se1 2.544(7)
Cu1 S1 2.56(2)
Cu1 Se2 2.724(9)
Cu1 Cu3 2.7426(12)
Cu1 Cu2 2.8980(13)
Cu1 Sn1 3.0277(11)
Cu2 Se1 2.413(7)
Cu2 S5 2.47(2)
Cu2 S1 2.49(2)
Cu2 S4 2.51(3)
Cu2 Se4 2.620(10)
Cu2 Se5 2.626(6)
Cu2 Cu5 2.9885(14)
Cu2 Sn2 3.0949(9)
Cu3 S2 2.27(3)
Cu3 S5 2.40(2)
Cu3 Se2 2.407(10)
Cu3 Se5 2.545(6)
Cu3 Se3 2.757(3)
Cu3 Cu4 2.8098(14)
Cu3 Sn2 3.0256(11)
Cu4 S3 2.337(12)
Cu4 Se3 2.341(3)
Cu4 S2 2.49(4)
Cu4 Se2 2.518(13)
Cu4 Se6 2.902(4)
Cu5 S4 2.30(3)
Cu5 Se4 2.421(9)
Cu5 S1 2.55(2)
Cu5 Se6 2.617(5)
Cu5 S6 2.636(17)
Cu5 Se1 2.739(6)
Cu5 Cu6 2.8073(14)
Cu5 Sn1 3.1247(11)
Cu6 S3 2.310(11)
Cu6 Se6 2.358(4)
Cu6 S6 2.382(15)
Cu6 Se3 2.615(3)
Cu6 Se4 2.717(10)
Cu6 Sn2 3.1222(12)
Se1 Sn1 2.537(4)
Se2 Sn1 2.510(12)
Se3 Sn2 2.435(3)
Se4 Sn2 2.455(9)
Se5 Sn2 2.544(5)
Se6 Sn1 2.384(3)
S1 Sn1 2.282(18)
S2 Sn1 2.42(4)
S3 Sn2 2.625(11)
S4 Sn2 2.62(3)
S5 Sn2 2.31(2)
S6 Sn1 2.716(12)
O1 C129 1.426(13)
O1 C132 1.438(14)
C129 C130 1.560(16)
C129 H12A 0.9900
C129 H12B 0.9900
C132 C131 1.583(18)
C132 C133 1.605(19)
C132 H13A 0.9900
C132 H13B 0.9900
C130 C131 1.60(2)
C130 C133 1.64(2)
C130 H13C 0.9900
C130 H13D 0.9900
C131 H13E 0.9900
C131 H13F 0.9900
C133 H13G 0.9900
C133 H13H 0.9900
OW2 C153 1.68(8)
OW3 C150 1.23(3)
OW6 C151 1.65(4)
O2 C134 1.445(17)
O2 C135 1.46(2)
C135 C136 1.55(2)
C135 H13I 0.9900
C135 H13J 0.9900
C137 C136 1.39(5)
C137 C134 1.552(18)
C137 H13K 0.9900
C137 H13L 0.9900
C136 H13M 0.9900
C136 H13N 0.9900
C134 H13O 0.9900
C134 H13P 0.9900

loop_
_geom_torsion_atom_site_label_1
_geom_torsion_atom_site_label_2
_geom_torsion_atom_site_label_3
_geom_torsion_atom_site_label_4
_geom_torsion
C6 C1 C2 C3 0.9(11)
P1 C1 C2 C3 -179.1(6)
C1 C2 C3 C4 -1.4(12)
C2 C3 C4 C5 1.6(12)
C3 C4 C5 C6 -1.3(12)
C2 C1 C6 C5 -0.6(11)
P1 C1 C6 C5 179.4(6)
C4 C5 C6 C1 0.8(11)
C12 C7 C8 C9 -0.4(9)
P1 C7 C8 C9 177.7(5)
C7 C8 C9 C10 0.8(10)
C8 C9 C10 C11 0.2(10)
C9 C10 C11 C12 -1.5(11)
C10 C11 C12 C7 1.9(11)
C8 C7 C12 C11 -0.9(10)
P1 C7 C12 C11 -178.9(5)
C18 C13 C14 C15 -1.1(11)
P1 C13 C14 C15 175.7(6)
C13 C14 C15 C16 -0.3(12)
C14 C15 C16 C17 1.9(12)
C15 C16 C17 C18 -2.1(12)
C16 C17 C18 C13 0.6(12)
C14 C13 C18 C17 1.0(11)
P1 C13 C18 C17 -176.0(6)
C24 C19 C20 C21 -0.9(12)
P2 C19 C20 C21 178.2(7)
C19 C20 C21 C22 -1.6(14)
C20 C21 C22 C23 2.6(16)
C21 C22 C23 C24 -1.1(17)
C22 C23 C24 C19 -1.4(15)
C20 C19 C24 C23 2.4(12)
P2 C19 C24 C23 -176.6(7)
C30 C25 C26 C27 -0.7(11)
P2 C25 C26 C27 -179.5(6)
C25 C26 C27 C28 0.8(12)
C26 C27 C28 C29 -0.3(12)
C27 C28 C29 C30 -0.3(12)
C28 C29 C30 C25 0.3(11)
C26 C25 C30 C29 0.2(11)
P2 C25 C30 C29 179.0(6)
C36 C31 C32 C33 -0.2(12)
P2 C31 C32 C33 175.9(7)
C31 C32 C33 C34 -0.3(14)
C32 C33 C34 C35 -1.2(14)
C33 C34 C35 C36 3.3(15)
C34 C35 C36 C31 -3.9(14)
C32 C31 C36 C35 2.4(12)
P2 C31 C36 C35 -173.9(7)
C42 C37 C38 C39 0.8(12)
P3 C37 C38 C39 177.9(6)
C37 C38 C39 C40 -2.4(13)
C38 C39 C40 C41 2.2(18)
C39 C40 C41 C42 0(2)
C40 C41 C42 C37 -1(2)
C38 C37 C42 C41 1.2(16)
P3 C37 C42 C41 -175.9(10)
C48 C43 C44 C45 -1.2(11)
P3 C43 C44 C45 175.5(6)
C43 C44 C45 C46 1.6(12)
C44 C45 C46 C47 -1.7(13)
C45 C46 C47 C48 1.5(13)
C46 C47 C48 C43 -1.1(12)
C44 C43 C48 C47 0.9(11)
P3 C43 C48 C47 -175.5(6)
C54 C49 C50 C51 -3.3(12)
P3 C49 C50 C51 -180.0(7)
C49 C50 C51 C52 3.6(14)
C50 C51 C52 C53 -2.3(14)
C51 C52 C53 C54 0.9(14)
C52 C53 C54 C49 -0.7(13)
C50 C49 C54 C53 1.9(11)
P3 C49 C54 C53 178.4(6)
C60 C55 C56 C57 1.0(12)
P4 C55 C56 C57 -176.4(7)
C55 C56 C57 C58 -2.0(14)
C56 C57 C58 C59 2.4(15)
C57 C58 C59 C60 -1.8(14)
C56 C55 C60 C59 -0.3(12)
P4 C55 C60 C59 176.7(6)
C58 C59 C60 C55 0.7(13)
C66 C61 C62 C63 -1.6(14)
P4 C61 C62 C63 -179.1(8)
C61 C62 C63 C64 0.0(17)
C62 C63 C64 C65 3.2(19)
C63 C64 C65 C66 -4.6(18)
C62 C61 C66 C65 0.0(14)
P4 C61 C66 C65 177.4(8)
C64 C65 C66 C61 3.0(16)
C72 C67 C68 C69 -0.2(13)
P4 C67 C68 C69 -178.5(8)
C67 C68 C69 C70 -0.7(16)
C68 C69 C70 C71 1.1(16)
C69 C70 C71 C72 -0.6(15)
C70 C71 C72 C67 -0.2(13)
C68 C67 C72 C71 0.6(12)
P4 C67 C72 C71 178.9(6)
C78 C73 C74 C75 -4.0(17)
P5 C73 C74 C75 174.6(10)
C73 C74 C75 C76 1(2)
C74 C75 C76 C77 2(2)
C75 C76 C77 C78 -2.4(17)
C74 C73 C78 C77 3.6(15)
P5 C73 C78 C77 -174.9(8)
C76 C77 C78 C73 -0.4(16)
C84 C79 C80 C81 -2.0(19)
P5 C79 C80 C81 177.7(10)
C79 C80 C81 C82 3(2)
C80 C81 C82 C83 -9(2)
C81 C82 C83 C84 14(2)
C82 C83 C84 C79 -13(2)
C80 C79 C84 C83 7(2)
P5 C79 C84 C83 -172.8(11)
C90 C85 C86 C87 0.7(15)
P5 C85 C86 C87 -179.4(9)
C85 C86 C87 C88 -0.6(18)
C86 C87 C88 C89 0.3(16)
C87 C88 C89 C90 -0.1(13)
C86 C85 C90 C89 -0.4(12)
P5 C85 C90 C89 179.7(5)
C88 C89 C90 C85 0.1(11)
C96 C91 C92 C93 38(5)
P6 C91 C92 C93 -176(3)
C91 C92 C93 C94 -15(5)
C92 C93 C94 C95 7(6)
C93 C94 C95 C96 -22(6)
C92 C91 C96 C95 -55(5)
P6 C91 C96 C95 154(4)
C94 C95 C96 C91 48(5)
C96B C91B C92B C93B -19(4)
P6 C91B C92B C93B -175.7(18)
C91B C92B C93B C94B -1(4)
C92B C93B C94B C95B 9(4)
C93B C94B C95B C96B 4(4)
C92B C91B C96B C95B 34(4)
P6 C91B C96B C95B -170(2)
C94B C95B C96B C91B -28(4)
C102 C97 C98 C99 -0.1(19)
P6 C97 C98 C99 -176.9(9)
C97 C98 C99 C100 -2.6(19)
C98 C99 C100 C101 5(2)
C99 C100 C101 C102 -4(2)
C98 C97 C102 C101 0.9(19)
P6 C97 C102 C101 177.9(10)
C100 C101 C102 C97 1(2)
C108 C103 C104 C105 1.1(14)
P6 C103 C104 C105 -178.7(8)
C103 C104 C105 C106 -1.1(16)
C104 C105 C106 C107 -0.3(19)
C105 C106 C107 C108 1.7(18)
C106 C107 C108 C103 -1.8(16)
C104 C103 C108 C107 0.4(14)
P6 C103 C108 C107 -179.8(8)
C113 C109 C110 C111 -0.4(8)
Fe2 C109 C110 C111 -59.3(5)
Sn2 C109 C110 C111 177.6(5)
C113 C109 C110 Fe2 58.9(5)
Sn2 C109 C110 Fe2 -123.0(5)
C109 C110 C111 C112 -0.3(9)
Fe2 C110 C111 C112 -59.6(5)
C109 C110 C111 Fe2 59.3(5)
C110 C111 C112 C113 0.9(8)
Fe2 C111 C112 C113 -58.5(5)
C110 C111 C112 Fe2 59.3(5)
C110 C109 C113 C112 1.0(8)
Fe2 C109 C113 C112 59.9(5)
Sn2 C109 C113 C112 -177.0(5)
C110 C109 C113 Fe2 -58.9(5)
Sn2 C109 C113 Fe2 123.1(5)
C111 C112 C113 C109 -1.1(8)
Fe2 C112 C113 C109 -59.9(5)
C111 C112 C113 Fe2 58.7(5)
C118 C114 C115 C116 0.1(11)
Fe2 C114 C115 C116 59.5(6)
C118 C114 C115 Fe2 -59.4(6)
C114 C115 C116 C117 -0.3(11)
Fe2 C115 C116 C117 61.2(6)
C114 C115 C116 Fe2 -61.5(7)
C115 C116 C117 C118 0.4(10)
Fe2 C116 C117 C118 60.9(6)
C115 C116 C117 Fe2 -60.5(6)
C116 C117 C118 C114 -0.4(10)
Fe2 C117 C118 C114 58.3(6)
C116 C117 C118 Fe2 -58.7(6)
C115 C114 C118 C117 0.2(11)
Fe2 C114 C118 C117 -58.3(6)
C115 C114 C118 Fe2 58.5(7)
C123 C119 C120 C121 0.4(9)
Fe1 C119 C120 C121 59.6(6)
Sn1 C119 C120 C121 -179.4(5)
C123 C119 C120 Fe1 -59.2(5)
Sn1 C119 C120 Fe1 121.0(6)
C119 C120 C121 C122 -0.2(9)
Fe1 C120 C121 C122 59.5(6)
C119 C120 C121 Fe1 -59.7(6)
C120 C121 C122 C123 -0.1(9)
Fe1 C121 C122 C123 58.7(5)
C120 C121 C122 Fe1 -58.8(5)
C121 C122 C123 C119 0.4(9)
Fe1 C122 C123 C119 59.5(5)
C121 C122 C123 Fe1 -59.1(5)
C120 C119 C123 C122 -0.5(9)
Fe1 C119 C123 C122 -59.8(6)
Sn1 C119 C123 C122 179.4(5)
C120 C119 C123 Fe1 59.3(5)
Sn1 C119 C123 Fe1 -120.9(6)
C128 C124 C125 C126 -3.1(14)
Fe1 C124 C125 C126 -59.1(8)
C128 C124 C125 Fe1 56.0(8)
C124 C125 C126 C127 -0.3(12)
Fe1 C125 C126 C127 -57.8(8)
C124 C125 C126 Fe1 57.4(7)
C125 C126 C127 C128 3.2(13)
Fe1 C126 C127 C128 -57.8(7)
C125 C126 C127 Fe1 61.0(8)
C125 C124 C128 C127 4.6(12)
Fe1 C124 C128 C127 61.5(7)
C125 C124 C128 Fe1 -56.9(8)
C126 C127 C128 C124 -4.8(12)
Fe1 C127 C128 C124 -65.5(8)
C126 C127 C128 Fe1 60.7(8)
C14 C13 P1 C7 -85.1(6)
C18 C13 P1 C7 91.8(6)
C14 C13 P1 C1 22.5(7)
C18 C13 P1 C1 -160.6(6)
C14 C13 P1 Cu1 148.8(5)
C18 C13 P1 Cu1 -34.3(6)
C12 C7 P1 C13 29.9(6)
C8 C7 P1 C13 -148.2(5)
C12 C7 P1 C1 -76.6(6)
C8 C7 P1 C1 105.4(5)
C12 C7 P1 Cu1 157.7(5)
C8 C7 P1 Cu1 -20.3(6)
C2 C1 P1 C13 89.0(6)
C6 C1 P1 C13 -91.0(6)
C2 C1 P1 C7 -166.0(6)
C6 C1 P1 C7 14.0(7)
C2 C1 P1 Cu1 -39.6(6)
C6 C1 P1 Cu1 140.4(5)
C20 C19 P2 C31 -169.2(6)
C24 C19 P2 C31 9.8(7)
C20 C19 P2 C25 84.2(7)
C24 C19 P2 C25 -96.7(7)
C20 C19 P2 Cu2 -41.9(7)
C24 C19 P2 Cu2 137.1(6)
C32 C31 P2 C19 -87.1(7)
C36 C31 P2 C19 89.0(7)
C32 C31 P2 C25 20.4(7)
C36 C31 P2 C25 -163.5(6)
C32 C31 P2 Cu2 147.6(6)
C36 C31 P2 Cu2 -36.3(7)
C30 C25 P2 C19 -159.4(6)
C26 C25 P2 C19 19.3(8)
C30 C25 P2 C31 95.8(6)
C26 C25 P2 C31 -85.5(7)
C30 C25 P2 Cu2 -33.3(7)
C26 C25 P2 Cu2 145.4(6)
C50 C49 P3 C43 -59.2(7)
C54 C49 P3 C43 124.3(6)
C50 C49 P3 C37 -165.9(6)
C54 C49 P3 C37 17.6(7)
C50 C49 P3 Cu3 66.5(6)
C54 C49 P3 Cu3 -110.1(6)
C48 C43 P3 C49 -20.6(7)
C44 C43 P3 C49 162.9(6)
C48 C43 P3 C37 86.2(7)
C44 C43 P3 C37 -90.3(6)
C48 C43 P3 Cu3 -144.3(6)
C44 C43 P3 Cu3 39.2(6)
C42 C37 P3 C49 77.9(8)
C38 C37 P3 C49 -99.1(6)
C42 C37 P3 C43 -28.7(8)
C38 C37 P3 C43 154.3(6)
C42 C37 P3 Cu3 -157.4(7)
C38 C37 P3 Cu3 25.6(7)
C60 C55 P4 C67 -89.5(7)
C56 C55 P4 C67 87.6(6)
C60 C55 P4 C61 15.7(8)
C56 C55 P4 C61 -167.2(6)
C60 C55 P4 Cu4 145.5(6)
C56 C55 P4 Cu4 -37.5(7)
C68 C67 P4 C55 -173.2(7)
C72 C67 P4 C55 8.5(7)
C68 C67 P4 C61 80.6(7)
C72 C67 P4 C61 -97.6(7)
C68 C67 P4 Cu4 -47.6(7)
C72 C67 P4 Cu4 134.2(6)
C66 C61 P4 C55 -86.5(8)
C62 C61 P4 C55 90.9(7)
C66 C61 P4 C67 19.2(8)
C62 C61 P4 C67 -163.4(7)
C66 C61 P4 Cu4 145.2(7)
C62 C61 P4 Cu4 -37.4(8)
C80 C79 P5 C73 -86.1(10)
C84 C79 P5 C73 93.5(11)
C80 C79 P5 C85 168.3(10)
C84 C79 P5 C85 -12.1(11)
C80 C79 P5 Cu5 42.4(11)
C84 C79 P5 Cu5 -138.0(9)
C78 C73 P5 C79 -13.8(9)
C74 C73 P5 C79 167.8(9)
C78 C73 P5 C85 90.9(9)
C74 C73 P5 C85 -87.5(9)
C78 C73 P5 Cu5 -143.4(7)
C74 C73 P5 Cu5 38.1(9)
C90 C85 P5 C79 -81.7(7)
C86 C85 P5 C79 98.4(9)
C90 C85 P5 C73 171.7(6)
C86 C85 P5 C73 -8.2(9)
C90 C85 P5 Cu5 45.7(7)
C86 C85 P5 Cu5 -134.2(8)
C104 C103 P6 C91B 94.9(13)
C108 C103 P6 C91B -84.8(12)
C104 C103 P6 C91 100.3(19)
C108 C103 P6 C91 -79.4(18)
C104 C103 P6 C97 -11.5(9)
C108 C103 P6 C97 168.8(7)
C104 C103 P6 Cu6 -136.2(7)
C108 C103 P6 Cu6 44.1(8)
C96B C91B P6 C103 168(2)
C92B C91B P6 C103 -38(3)
C96B C91B P6 C91 96(14)
C92B C91B P6 C91 -110(14)
C96B C91B P6 C97 -85(2)
C92B C91B P6 C97 69(2)
C96B C91B P6 Cu6 42(3)
C92B C91B P6 Cu6 -163.4(19)
C96 C91 P6 C103 160(3)
C92 C91 P6 C103 15(4)
C96 C91 P6 C91B -91(14)
C92 C91 P6 C91B 124(16)
C96 C91 P6 C97 -92(3)
C92 C91 P6 C97 123(4)
C96 C91 P6 Cu6 38(4)
C92 C91 P6 Cu6 -107(4)
C98 C97 P6 C103 93.6(10)
C102 C97 P6 C103 -83.2(10)
C98 C97 P6 C91B -12.0(12)
C102 C97 P6 C91B 171.2(10)
C98 C97 P6 C91 -11.9(14)
C102 C97 P6 C91 171.3(13)
C98 C97 P6 Cu6 -142.0(9)
C102 C97 P6 Cu6 41.2(10)
C132 O1 C129 C130 28.6(16)
C129 O1 C132 C131 -14(2)
C129 O1 C132 C133 -43(2)
O1 C129 C130 C131 -31(2)
O1 C129 C130 C133 -2(2)
O1 C132 C131 C130 -6(3)
C133 C132 C131 C130 75.4(19)
C129 C130 C131 C132 22(3)
C133 C130 C131 C132 -74.3(19)
O1 C132 C133 C130 37(2)
C131 C132 C133 C130 -69.5(16)
C129 C130 C133 C132 -21(3)
C131 C130 C133 C132 70.2(17)
C134 O2 C135 C136 17(6)
C134 C137 C136 C135 -11(6)
O2 C135 C136 C137 -1(5)
C135 O2 C134 C137 -22(6)
C136 C137 C134 O2 16(5)
